data_4134226
loop_
_publ_author_name
'Sierra, Andr\'es F'
'Hern\'andez-Alonso, Daniel'
'Romero, Miguel Angel'
'Gonzalez Delgado, Jose Antonio'
'Pischel, Uwe'
'Ballester, Pablo'

_publ_section_title
;
 Optical Supramolecular Sensing of Creatinine.
;
_journal_name_full 'Journal of the American Chemical Society'
_journal_paper_doi 10.1021/jacs.9b12071
_journal_year 2020
_chemical_formula_sum 'C124.15 H103.5 Cl8.3 N10 O14 P2'
_chemical_formula_weight 2315.64
_space_group_crystal_system orthorhombic
_space_group_IT_number 61
_space_group_name_Hall '-P 2ac 2ab'
_space_group_name_H-M_alt 'P b c a'
_atom_sites_solution_hydrogens geom
_audit_creation_method SHELXL-2018/3
_cell_angle_alpha 90
_cell_angle_beta 90
_cell_angle_gamma 90
_cell_formula_units_Z 8
_cell_length_a 26.754(3)
_cell_length_b 26.050(3)
_cell_length_c 31.756(3)
_cell_measurement_reflns_used 9934
_cell_measurement_temperature 100(2)
_cell_measurement_theta_max 24.73
_cell_measurement_theta_min 2.27
_cell_volume 22132(4)
_computing_cell_refinement 'Bruker APEX2 v2014.9-0'
_computing_data_collection 'Bruker APEX2 v2014.9-0'
_computing_data_reduction 'Bruker APEX2 v2014.9-0'
_computing_molecular_graphics 'shelXle (H&#x00FC;bschle, Sheldrick and Dittirch, 2011)'
_computing_publication_material 'SHELXL-2018/3 (Sheldrick, 2018)'
_computing_structure_refinement 'SHELXL-2018/3 (Sheldrick, 2018)'
_computing_structure_solution 'SHELXT (Sheldrick, 2018)'
_diffrn_ambient_temperature 100(2)
_diffrn_detector_area_resol_mean 512
_diffrn_detector_type '4K CCD area detector APEX II'
_diffrn_measured_fraction_theta_full 0.993
_diffrn_measured_fraction_theta_max 0.983
_diffrn_measurement_device_type 'APEX DUO Kappa 4-axis goniometer'
_diffrn_measurement_method
;
 Fullsphere data collection, phi and omega scans
;
_diffrn_radiation_monochromator 'Quazar MX Multilayer Optics'
_diffrn_radiation_type MoK\a
_diffrn_radiation_wavelength 0.71073
_diffrn_reflns_av_R_equivalents 0.0588
_diffrn_reflns_av_unetI/netI 0.0609
_diffrn_reflns_Laue_measured_fraction_full 0.993
_diffrn_reflns_Laue_measured_fraction_max 0.983
_diffrn_reflns_limit_h_max 28
_diffrn_reflns_limit_h_min -33
_diffrn_reflns_limit_k_max 17
_diffrn_reflns_limit_k_min -32
_diffrn_reflns_limit_l_max 38
_diffrn_reflns_limit_l_min -28
_diffrn_reflns_number 104773
_diffrn_reflns_point_group_measured_fraction_full 0.993
_diffrn_reflns_point_group_measured_fraction_max 0.983
_diffrn_reflns_theta_full 25.242
_diffrn_reflns_theta_max 26.473
_diffrn_reflns_theta_min 1.684
_diffrn_source 'Microfocus source E025 IuS'
_diffrn_source_current 0.6
_diffrn_source_power 50
_diffrn_source_size '0.2 mm x 0.2 mm fine focus'
_diffrn_source_type 'Bruker APEX DUO'
_exptl_absorpt_coefficient_mu 0.311
_exptl_absorpt_correction_T_max 0.7454
_exptl_absorpt_correction_T_min 0.6886
_exptl_absorpt_correction_type multi-scan
_exptl_absorpt_process_details SADABS-2014/4
_exptl_crystal_colour orange
_exptl_crystal_density_diffrn 1.390
_exptl_crystal_description block
_exptl_crystal_F_000 9612
_exptl_crystal_size_max 0.100
_exptl_crystal_size_mid 0.050
_exptl_crystal_size_min 0.050
_refine_diff_density_max 1.081
_refine_diff_density_min -1.017
_refine_diff_density_rms 0.087
_refine_ls_extinction_method none
_refine_ls_goodness_of_fit_ref 1.358
_refine_ls_hydrogen_treatment constr
_refine_ls_matrix_type full
_refine_ls_number_parameters 2287
_refine_ls_number_reflns 22480
_refine_ls_number_restraints 2161
_refine_ls_restrained_S_all 1.346
_refine_ls_R_factor_all 0.1286
_refine_ls_R_factor_gt 0.0769
_refine_ls_shift/su_max 0.004
_refine_ls_shift/su_mean 0.000
_refine_ls_structure_factor_coef Fsqd
_refine_ls_weighting_details 'w=1/[\s^2^(Fo^2^)+(0.1000P)^2^+0.2351P] where P=(Fo^2^+2Fc^2^)/3'
_refine_ls_weighting_scheme calc
_refine_ls_wR_factor_gt 0.1990
_refine_ls_wR_factor_ref 0.2227
_reflns_Friedel_coverage 0.000
_reflns_number_gt 14202
_reflns_number_total 22480
_reflns_threshold_expression 'I > 2\s(I)'
_cod_data_source_file ja9b12071_si_006.cif
_cod_data_source_block mo_NO2CAVPOF4
_cod_original_formula_sum 'C124.15 H103.50 Cl8.30 N10 O14 P2'
_cod_database_code 4134226
_shelx_shelxl_version_number 2018/3
_shelx_space_group_comment
;
The symmetry employed for this shelxl refinement is uniquely defined
by the following loop, which should always be used as a source of
symmetry information in preference to the above space-group names.
They are only intended as comments.
;
_shelx_estimated_absorpt_t_min 0.970
_shelx_estimated_absorpt_t_max 0.985

loop_
_space_group_symop_operation_xyz
'x, y, z'
'-x+1/2, -y, z+1/2'
'-x, y+1/2, -z+1/2'
'x+1/2, -y+1/2, -z'
'-x, -y, -z'
'x-1/2, y, -z-1/2'
'x, -y-1/2, z-1/2'
'-x-1/2, y-1/2, z'

loop_
_atom_site_label
_atom_site_type_symbol
_atom_site_fract_x
_atom_site_fract_y
_atom_site_fract_z
_atom_site_U_iso_or_equiv
_atom_site_adp_type
_atom_site_occupancy
_atom_site_site_symmetry_order
_atom_site_calc_flag
_atom_site_refinement_flags_posn
_atom_site_refinement_flags_adp
_atom_site_refinement_flags_occupancy
_atom_site_disorder_assembly
_atom_site_disorder_group
C1A C 0.61592(14) 0.44710(12) 0.94363(11) 0.0252(8) Uani 1 1 d . . . . .
C2A C 0.58092(14) 0.44595(13) 0.91225(11) 0.0284(8) Uani 1 1 d . . . . .
H2A H 0.553565 0.422821 0.910254 0.034 Uiso 1 1 calc R U . . .
C3A C 0.59279(14) 0.48548(13) 0.88322(11) 0.0280(8) Uani 1 1 d . . . . .
H3A H 0.574833 0.493252 0.858215 0.034 Uiso 1 1 calc R U . . .
C4A C 0.63393(13) 0.51017(12) 0.89717(11) 0.0245(8) Uani 1 1 d . . . . .
C5A C 0.66157(14) 0.55640(12) 0.88045(10) 0.0245(8) Uani 1 1 d . . . . .
C6A C 0.66101(14) 0.60093(12) 0.91278(11) 0.0253(8) Uani 1 1 d . . . . .
C7A C 0.62982(14) 0.60218(14) 0.94695(12) 0.0314(9) Uani 1 1 d . . . . .
H7A H 0.606925 0.574902 0.951672 0.038 Uiso 1 1 calc R U . . .
C8A C 0.63171(15) 0.64401(14) 0.97515(13) 0.0374(10) Uani 1 1 d . . . . .
H8A H 0.610133 0.644705 0.998908 0.045 Uiso 1 1 calc R U . . .
C9A C 0.66448(16) 0.68365(14) 0.96849(12) 0.0357(9) Uani 1 1 d . . . . .
H9A H 0.666025 0.711655 0.987605 0.043 Uiso 1 1 calc R U . . .
C10A C 0.69512(14) 0.68227(12) 0.93368(11) 0.0272(8) Uani 1 1 d . . . . .
C11A C 0.69335(14) 0.64172(12) 0.90564(11) 0.0258(8) Uani 1 1 d . . . . .
H11A H 0.714274 0.641751 0.881474 0.031 Uiso 1 1 calc R U . . .
C12A C 0.76079(15) 0.80425(12) 0.88944(10) 0.0266(8) Uani 1 1 d . . . . .
C13A C 0.71380(15) 0.82580(14) 0.89044(11) 0.0309(9) Uani 1 1 d . . . . .
H13A H 0.685063 0.804663 0.893290 0.037 Uiso 1 1 calc R U . . .
C14A C 0.70878(16) 0.87905(14) 0.88723(11) 0.0345(9) Uani 1 1 d . . . . .
H14A H 0.676619 0.894509 0.887597 0.041 Uiso 1 1 calc R U . . .
C15A C 0.75127(16) 0.90891(13) 0.88352(11) 0.0310(9) Uani 1 1 d . . . . .
H15A H 0.748150 0.945214 0.882337 0.037 Uiso 1 1 calc R U . . .
C16A C 0.79685(17) 0.88750(13) 0.88155(11) 0.0350(9) Uani 1 1 d . . . . .
H16A H 0.825383 0.908809 0.878106 0.042 Uiso 1 1 calc R U . . .
C17A C 0.80292(16) 0.83476(13) 0.88446(11) 0.0327(9) Uani 1 1 d . . . . .
H17A H 0.835257 0.819794 0.883072 0.039 Uiso 1 1 calc R U . . .
C18A C 0.63508(15) 0.57512(14) 0.84037(11) 0.0333(9) Uani 1 1 d . . . . .
H18A H 0.652250 0.605580 0.829473 0.050 Uiso 1 1 calc R U . . .
H18B H 0.600321 0.583821 0.846996 0.050 Uiso 1 1 calc R U . . .
H18C H 0.635768 0.547901 0.819075 0.050 Uiso 1 1 calc R U . . .
C19A C 0.71493(14) 0.54377(12) 0.86896(10) 0.0237(8) Uani 1 1 d . . . . .
C20A C 0.73618(14) 0.53246(12) 0.83061(11) 0.0267(8) Uani 1 1 d . . . . .
H20A H 0.718923 0.528135 0.804703 0.032 Uiso 1 1 calc R U . . .
C21A C 0.78854(15) 0.52843(12) 0.83680(11) 0.0274(8) Uani 1 1 d . . . . .
H21A H 0.812487 0.520704 0.815644 0.033 Uiso 1 1 calc R U . . .
C22A C 0.79873(13) 0.53752(12) 0.87822(10) 0.0227(7) Uani 1 1 d . . . . .
C23A C 0.84701(14) 0.54031(13) 0.90217(11) 0.0254(8) Uani 1 1 d . . . . .
C24A C 0.84998(13) 0.59095(12) 0.92748(10) 0.0241(8) Uani 1 1 d . . . . .
C25A C 0.83180(14) 0.63598(12) 0.90879(11) 0.0259(8) Uani 1 1 d . . . . .
H25A H 0.816786 0.634727 0.881695 0.031 Uiso 1 1 calc R U . . .
C26A C 0.83576(14) 0.68188(13) 0.92975(11) 0.0287(8) Uani 1 1 d . . . . .
C27A C 0.85823(17) 0.68504(14) 0.96894(13) 0.0414(10) Uani 1 1 d . . . . .
H27A H 0.860995 0.717019 0.983123 0.050 Uiso 1 1 calc R U . . .
C28A C 0.87636(18) 0.64093(15) 0.98675(13) 0.0464(12) Uani 1 1 d . . . . .
H28A H 0.892011 0.642400 1.013576 0.056 Uiso 1 1 calc R U . . .
C29A C 0.87222(15) 0.59433(14) 0.96630(12) 0.0337(9) Uani 1 1 d . . . . .
H29A H 0.884954 0.564196 0.979292 0.040 Uiso 1 1 calc R U . . .
C30A C 0.89095(15) 0.54172(14) 0.87047(11) 0.0320(9) Uani 1 1 d . . . . .
H30A H 0.890187 0.510737 0.852980 0.048 Uiso 1 1 calc R U . . .
H30B H 0.922649 0.543187 0.885890 0.048 Uiso 1 1 calc R U . . .
H30C H 0.887826 0.572119 0.852489 0.048 Uiso 1 1 calc R U . . .
C31A C 0.85344(13) 0.49335(13) 0.93020(11) 0.0256(8) Uani 1 1 d . . . . .
C32A C 0.89296(15) 0.46092(13) 0.93431(11) 0.0313(9) Uani 1 1 d . . . . .
H32A H 0.923474 0.462893 0.919101 0.038 Uiso 1 1 calc R U . . .
C33A C 0.88082(15) 0.42369(14) 0.96519(11) 0.0324(9) Uani 1 1 d . . . . .
H33A H 0.901715 0.396390 0.974316 0.039 Uiso 1 1 calc R U . . .
C34A C 0.83388(14) 0.43399(13) 0.97946(11) 0.0253(8) Uani 1 1 d . . . . .
C35A C 0.80483(14) 0.40989(12) 1.01556(10) 0.0250(8) Uani 1 1 d . . . . .
C36A C 0.80000(13) 0.44828(13) 1.05186(11) 0.0256(8) Uani 1 1 d . . . . .
C37A C 0.83142(15) 0.49027(15) 1.05634(12) 0.0343(9) Uani 1 1 d . . . . .
H37A H 0.855377 0.497343 1.035034 0.041 Uiso 1 1 calc R U . . .
C38A C 0.82865(16) 0.52195(16) 1.09099(12) 0.0404(10) Uani 1 1 d . . . . .
H38A H 0.850710 0.550395 1.093220 0.048 Uiso 1 1 calc R U . . .
C39A C 0.79458(15) 0.51300(15) 1.12222(12) 0.0370(9) Uani 1 1 d . . . . .
H39A H 0.792976 0.534691 1.146228 0.044 Uiso 1 1 calc R U . . .
C40A C 0.76255(15) 0.47175(14) 1.11809(12) 0.0332(9) Uani 1 1 d . . . . .
C41A C 0.76503(14) 0.43921(13) 1.08365(11) 0.0281(8) Uani 1 1 d . . . . .
H41A H 0.742963 0.410739 1.081658 0.034 Uiso 1 1 calc R U . . .
C42A C 0.70199(17) 0.42128(15) 1.15338(11) 0.0369(10) Uani 1 1 d . . . . .
C43A C 0.72811(16) 0.37875(15) 1.16654(12) 0.0369(9) Uani 1 1 d . . . . .
H43A H 0.763412 0.380100 1.169574 0.044 Uiso 1 1 calc R U . . .
C44A C 0.70237(15) 0.33402(15) 1.17530(11) 0.0338(9) Uani 1 1 d . . . . .
H44A H 0.719564 0.304128 1.184460 0.041 Uiso 1 1 calc R U . . .
C45A C 0.65121(14) 0.33377(13) 1.17044(10) 0.0248(8) Uani 1 1 d . . . . .
C46A C 0.62533(16) 0.37537(15) 1.15595(11) 0.0337(9) Uani 1 1 d . . . . .
H46A H 0.590192 0.373429 1.151974 0.040 Uiso 1 1 calc R U . . .
C47A C 0.65090(16) 0.42064(13) 1.14706(11) 0.0322(9) Uani 1 1 d . . . . .
C48A C 0.83503(15) 0.36379(13) 1.03191(12) 0.0329(9) Uani 1 1 d . . . . .
H48A H 0.840069 0.339135 1.008984 0.049 Uiso 1 1 calc R U . . .
H48B H 0.816713 0.347192 1.054906 0.049 Uiso 1 1 calc R U . . .
H48C H 0.867552 0.375648 1.042247 0.049 Uiso 1 1 calc R U . . .
C49A C 0.75343(14) 0.39020(12) 1.00220(10) 0.0240(8) Uani 1 1 d . . . . .
C50A C 0.73711(15) 0.34159(13) 0.99443(11) 0.0285(8) Uani 1 1 d . . . . .
H50A H 0.757129 0.311471 0.994433 0.034 Uiso 1 1 calc R U . . .
C51A C 0.68561(15) 0.34376(13) 0.98645(11) 0.0291(8) Uani 1 1 d . . . . .
H51A H 0.664872 0.315341 0.979647 0.035 Uiso 1 1 calc R U . . .
C52A C 0.67043(14) 0.39299(12) 0.99003(10) 0.0237(8) Uani 1 1 d . . . . .
C53A C 0.61910(14) 0.41711(13) 0.98411(11) 0.0268(8) Uani 1 1 d . . . . .
C54A C 0.60566(14) 0.45208(13) 1.02202(11) 0.0293(8) Uani 1 1 d . . . . .
C55A C 0.57321(15) 0.49308(15) 1.01641(13) 0.0367(9) Uani 1 1 d . . . . .
H55A H 0.560646 0.500810 0.989153 0.044 Uiso 1 1 calc R U . . .
C56A C 0.55927(16) 0.52256(16) 1.05049(13) 0.0430(11) Uani 1 1 d . . . . .
H56A H 0.536537 0.550137 1.046424 0.052 Uiso 1 1 calc R U . . .
C57A C 0.57736(16) 0.51307(15) 1.09004(13) 0.0391(10) Uani 1 1 d . . . . .
H57A H 0.568154 0.534320 1.113084 0.047 Uiso 1 1 calc R U . . .
C58A C 0.60945(15) 0.47178(14) 1.09582(12) 0.0316(9) Uani 1 1 d . . . . .
C59A C 0.62366(14) 0.44116(13) 1.06233(11) 0.0294(8) Uani 1 1 d . . . . .
H59A H 0.645505 0.412908 1.066701 0.035 Uiso 1 1 calc R U . . .
C60A C 0.57983(16) 0.37399(15) 0.98264(13) 0.0376(10) Uani 1 1 d . . . . .
H60A H 0.546566 0.388974 0.978628 0.056 Uiso 1 1 calc R U . . .
H60B H 0.580563 0.354765 1.009153 0.056 Uiso 1 1 calc R U . . .
H60C H 0.587343 0.350783 0.959189 0.056 Uiso 1 1 calc R U . . .
N1A N 0.64805(11) 0.48622(10) 0.93429(8) 0.0243(7) Uani 1 1 d . . . . .
H1A H 0.674048 0.494986 0.949670 0.029 Uiso 1 1 calc R U . . .
N2A N 0.75316(11) 0.54549(10) 0.89788(8) 0.0226(6) Uani 1 1 d . . . . .
H2A1 H 0.749232 0.550889 0.925036 0.027 Uiso 1 1 calc R U . . .
N3A N 0.81761(11) 0.47682(10) 0.95808(8) 0.0225(6) Uani 1 1 d . . . . .
H3A1 H 0.788340 0.491558 0.961764 0.027 Uiso 1 1 calc R U . . .
N4A N 0.71271(11) 0.42195(10) 0.99891(8) 0.0231(6) Uani 1 1 d . . . . .
H4A H 0.713294 0.455522 1.001954 0.028 Uiso 1 1 calc R U . . .
N5A N 0.62355(13) 0.28827(12) 1.18314(9) 0.0363(8) Uani 1 1 d D . . . .
O1A O 0.72882(11) 0.72280(9) 0.92965(7) 0.0358(7) Uani 1 1 d . . . . .
O2A O 0.75677(10) 0.70856(9) 0.85300(7) 0.0299(6) Uani 1 1 d . . . . .
O3A O 0.81913(10) 0.72856(8) 0.91231(8) 0.0338(6) Uani 1 1 d . . . . .
O4A O 0.72581(13) 0.46786(11) 1.14798(9) 0.0555(9) Uani 1 1 d . . . . .
O5A O 0.64622(12) 0.25116(10) 1.19597(9) 0.0485(8) Uani 1 1 d D . . . .
O6A O 0.57801(11) 0.28956(12) 1.18042(9) 0.0518(8) Uani 1 1 d D . . . .
O7A O 0.62623(13) 0.46479(10) 1.13640(8) 0.0510(8) Uani 1 1 d . . . . .
P1A P 0.76552(4) 0.73646(3) 0.89202(3) 0.0271(2) Uani 1 1 d . . . . .
C1B C 0.3865(4) 0.8496(3) 0.7167(3) 0.0256(17) Uani 0.7 1 d D U P A 1
C2B C 0.4101(3) 0.8651(3) 0.6812(3) 0.0279(18) Uani 0.7 1 d D U P A 1
H2B H 0.409360 0.898838 0.669842 0.034 Uiso 0.7 1 calc R U P A 1
C3B C 0.4360(4) 0.8231(3) 0.6640(3) 0.0295(19) Uani 0.7 1 d D U P A 1
H3B H 0.455606 0.823496 0.639071 0.035 Uiso 0.7 1 calc R U P A 1
C4B C 0.4282(5) 0.7815(3) 0.6894(3) 0.0260(18) Uani 0.7 1 d D U P A 1
C5B C 0.4506(3) 0.7278(3) 0.6869(3) 0.0268(16) Uani 0.7 1 d D U P A 1
C6B C 0.4162(3) 0.6861(4) 0.7057(5) 0.0252(18) Uani 0.7 1 d D U P A 1
C7B C 0.3649(4) 0.6873(6) 0.6996(8) 0.0282(18) Uani 0.7 1 d D U P A 1
H7B H 0.350123 0.714826 0.684475 0.034 Uiso 0.7 1 calc R U P A 1
C8B C 0.3349(4) 0.6483(6) 0.7156(7) 0.0275(15) Uani 0.7 1 d D U P A 1
H8B H 0.299609 0.650278 0.712500 0.033 Uiso 0.7 1 calc R U P A 1
C9B C 0.3559(3) 0.6065(6) 0.7361(7) 0.0262(18) Uani 0.7 1 d D U P A 1
H9B H 0.335553 0.579259 0.746028 0.031 Uiso 0.7 1 calc R U P A 1
C10B C 0.4064(3) 0.6054(5) 0.7416(8) 0.0247(19) Uani 0.7 1 d D U P A 1
C11B C 0.4372(4) 0.6445(4) 0.7273(6) 0.026(2) Uani 0.7 1 d D U P A 1
H11B H 0.472164 0.643118 0.732178 0.031 Uiso 0.7 1 calc R U P A 1
C12B C 0.4649(2) 0.4711(2) 0.7688(2) 0.0276(13) Uani 0.7 1 d D U P A 1
C13B C 0.4935(3) 0.4372(2) 0.7457(2) 0.0405(16) Uani 0.7 1 d D U P A 1
H13B H 0.519093 0.450075 0.727813 0.049 Uiso 0.7 1 calc R U P A 1
C14B C 0.4853(3) 0.3843(2) 0.7481(2) 0.0373(16) Uani 0.7 1 d D U P A 1
H14B H 0.504351 0.361560 0.731093 0.045 Uiso 0.7 1 calc R U P A 1
C15B C 0.4501(3) 0.3654(2) 0.7748(2) 0.0343(15) Uani 0.7 1 d D U P A 1
H15B H 0.445475 0.329394 0.777642 0.041 Uiso 0.7 1 calc R U P A 1
C16B C 0.4208(2) 0.3994(2) 0.79806(19) 0.0341(14) Uani 0.7 1 d D U P A 1
H16B H 0.395565 0.386353 0.816198 0.041 Uiso 0.7 1 calc R U P A 1
C17B C 0.4279(2) 0.4517(2) 0.79509(17) 0.0276(13) Uani 0.7 1 d D U P A 1
H17B H 0.407493 0.474452 0.810980 0.033 Uiso 0.7 1 calc R U P A 1
C18B C 0.4585(5) 0.7133(6) 0.6398(3) 0.0358(17) Uani 0.7 1 d D U P A 1
H18D H 0.480171 0.738896 0.626381 0.054 Uiso 0.7 1 calc R U P A 1
H18E H 0.426102 0.712646 0.625389 0.054 Uiso 0.7 1 calc R U P A 1
H18F H 0.474161 0.679416 0.637929 0.054 Uiso 0.7 1 calc R U P A 1
C19B C 0.5003(3) 0.7274(5) 0.7088(3) 0.0276(19) Uani 0.7 1 d D U P A 1
C20B C 0.5473(4) 0.7160(7) 0.6954(3) 0.038(2) Uani 0.7 1 d D U P A 1
H20B H 0.557113 0.709730 0.667140 0.046 Uiso 0.7 1 calc R U P A 1
C21B C 0.5790(3) 0.7152(7) 0.7308(2) 0.0362(15) Uani 0.7 1 d D U P A 1
H21B H 0.613593 0.707103 0.730466 0.043 Uiso 0.7 1 calc R U P A 1
C22B C 0.5516(4) 0.7282(5) 0.7660(3) 0.0298(18) Uani 0.7 1 d D U P A 1
C23B C 0.5641(3) 0.7282(3) 0.8124(2) 0.0320(18) Uani 0.7 1 d D U P A 1
C24B C 0.5397(5) 0.6811(3) 0.8343(3) 0.033(2) Uani 0.7 1 d D U P A 1
C25B C 0.5341(5) 0.6808(4) 0.8777(3) 0.035(2) Uani 0.7 1 d D U P A 1
H25B H 0.543709 0.710132 0.893629 0.042 Uiso 0.7 1 calc R U P A 1
C26B C 0.5147(5) 0.6383(4) 0.8981(3) 0.037(2) Uani 0.7 1 d D U P A 1
H26B H 0.511255 0.638482 0.927876 0.044 Uiso 0.7 1 calc R U P A 1
C27B C 0.5002(5) 0.5954(4) 0.8751(3) 0.038(2) Uani 0.7 1 d D U P A 1
H27B H 0.486890 0.566085 0.888947 0.046 Uiso 0.7 1 calc R U P A 1
C28B C 0.5055(7) 0.5959(4) 0.8322(3) 0.038(2) Uani 0.7 1 d D U P A 1
C29B C 0.5249(7) 0.6383(4) 0.8109(3) 0.036(3) Uani 0.7 1 d D U P A 1
H29B H 0.528006 0.638115 0.781085 0.043 Uiso 0.7 1 calc R U P A 1
C30B C 0.6214(3) 0.7225(5) 0.8172(4) 0.038(3) Uani 0.7 1 d D U P A 1
H30D H 0.632113 0.689592 0.805359 0.057 Uiso 0.7 1 calc R U P A 1
H30E H 0.630316 0.723908 0.847132 0.057 Uiso 0.7 1 calc R U P A 1
H30F H 0.638145 0.750592 0.802221 0.057 Uiso 0.7 1 calc R U P A 1
C31B C 0.5482(3) 0.7767(3) 0.8342(3) 0.032(2) Uani 0.7 1 d D U P A 1
C32B C 0.5764(3) 0.8165(4) 0.8497(3) 0.045(3) Uani 0.7 1 d D U P A 1
H32B H 0.611513 0.820478 0.846950 0.054 Uiso 0.7 1 calc R U P A 1
C33B C 0.5434(3) 0.8506(4) 0.8707(4) 0.048(3) Uani 0.7 1 d D U P A 1
H33B H 0.552801 0.881067 0.885149 0.058 Uiso 0.7 1 calc R U P A 1
C34B C 0.4960(3) 0.8322(4) 0.8667(4) 0.034(2) Uani 0.7 1 d D U P A 1
C35B C 0.4471(3) 0.8555(3) 0.8804(3) 0.0311(16) Uani 0.7 1 d D U P A 1
C36B C 0.4089(3) 0.8141(3) 0.8955(3) 0.0287(16) Uani 0.7 1 d D U P A 1
C37B C 0.4245(3) 0.7697(3) 0.9155(3) 0.0367(18) Uani 0.7 1 d D U P A 1
H37B H 0.459025 0.764211 0.920740 0.044 Uiso 0.7 1 calc R U P A 1
C38B C 0.3894(3) 0.7328(3) 0.9279(3) 0.0414(18) Uani 0.7 1 d D U P A 1
H38B H 0.400560 0.702336 0.941414 0.050 Uiso 0.7 1 calc R U P A 1
C39B C 0.3394(3) 0.7396(3) 0.9211(2) 0.0352(16) Uani 0.7 1 d D U P A 1
H39B H 0.315827 0.714353 0.929506 0.042 Uiso 0.7 1 calc R U P A 1
C40B C 0.3240(3) 0.7847(3) 0.9014(2) 0.0301(15) Uani 0.7 1 d D U P A 1
C41B C 0.3587(3) 0.8218(2) 0.8901(3) 0.0259(15) Uani 0.7 1 d D U P A 1
H41B H 0.347438 0.853205 0.878245 0.031 Uiso 0.7 1 calc R U P A 1
C48B C 0.4571(5) 0.8928(4) 0.9171(4) 0.040(3) Uani 0.7 1 d D U P A 1
H48D H 0.473395 0.874248 0.940187 0.060 Uiso 0.7 1 calc R U P A 1
H48E H 0.425338 0.907119 0.927022 0.060 Uiso 0.7 1 calc R U P A 1
H48F H 0.478878 0.920641 0.907477 0.060 Uiso 0.7 1 calc R U P A 1
C49B C 0.4239(4) 0.8855(3) 0.8445(3) 0.0270(17) Uani 0.7 1 d D U P A 1
C50B C 0.4130(4) 0.9362(3) 0.8403(3) 0.028(2) Uani 0.7 1 d D U P A 1
H50B H 0.422685 0.962739 0.859168 0.034 Uiso 0.7 1 calc R U P A 1
C51B C 0.3848(5) 0.9427(3) 0.8032(3) 0.031(2) Uani 0.7 1 d D U P A 1
H51B H 0.372142 0.974219 0.792561 0.038 Uiso 0.7 1 calc R U P A 1
C52B C 0.3789(4) 0.8950(3) 0.7853(3) 0.0259(16) Uani 0.7 1 d D U P A 1
C53B C 0.3521(3) 0.8783(3) 0.7459(2) 0.0275(15) Uani 0.7 1 d D U P A 1
C54B C 0.3055(4) 0.8454(3) 0.7562(3) 0.0239(16) Uani 0.7 1 d D U P A 1
C55B C 0.2794(3) 0.8516(3) 0.7941(2) 0.0242(17) Uani 0.7 1 d D U P A 1
H55B H 0.290896 0.875033 0.814833 0.029 Uiso 0.7 1 calc R U P A 1
C56B C 0.2368(3) 0.8234(3) 0.8007(2) 0.0280(16) Uani 0.7 1 d D U P A 1
C57B C 0.2193(3) 0.7882(3) 0.7716(2) 0.0291(18) Uani 0.7 1 d D U P A 1
H57B H 0.190299 0.768301 0.777199 0.035 Uiso 0.7 1 calc R U P A 1
C58B C 0.2450(4) 0.7826(3) 0.7342(2) 0.0307(19) Uani 0.7 1 d D U P A 1
H58B H 0.233793 0.758380 0.713852 0.037 Uiso 0.7 1 calc R U P A 1
C59B C 0.2865(4) 0.8117(3) 0.7262(3) 0.0265(19) Uani 0.7 1 d D U P A 1
H59B H 0.302635 0.808799 0.699631 0.032 Uiso 0.7 1 calc R U P A 1
C60B C 0.3331(4) 0.9271(4) 0.7228(4) 0.031(2) Uani 0.7 1 d D U P A 1
H60D H 0.312938 0.947770 0.742150 0.047 Uiso 0.7 1 calc R U P A 1
H60E H 0.312661 0.916903 0.698579 0.047 Uiso 0.7 1 calc R U P A 1
H60F H 0.361743 0.947291 0.713015 0.047 Uiso 0.7 1 calc R U P A 1
N1B N 0.3971(4) 0.7974(4) 0.7213(3) 0.0225(19) Uani 0.7 1 d D U P A 1
H1B H 0.385535 0.777573 0.741509 0.027 Uiso 0.7 1 calc R U P A 1
N2B N 0.5031(4) 0.7339(8) 0.7519(3) 0.028(2) Uani 0.7 1 d D U P A 1
H2B1 H 0.477345 0.740813 0.768223 0.034 Uiso 0.7 1 calc R U P A 1
N3B N 0.4995(3) 0.7877(4) 0.8435(5) 0.028(2) Uani 0.7 1 d D U P A 1
H3B1 H 0.473861 0.768819 0.835743 0.034 Uiso 0.7 1 calc R U P A 1
N4B N 0.4020(9) 0.8605(3) 0.8113(5) 0.0255(11) Uani 0.7 1 d D U P A 1
H4B H 0.402645 0.827130 0.807242 0.031 Uiso 0.7 1 calc R U P A 1
O1B O 0.4248(3) 0.5653(3) 0.7670(3) 0.0307(16) Uani 0.7 1 d D U P A 1
O2B O 0.5106(4) 0.5537(4) 0.7314(3) 0.046(2) Uani 0.7 1 d D U P A 1
O3B O 0.4982(3) 0.5481(2) 0.8120(3) 0.0387(18) Uani 0.7 1 d D U P A 1
P1B P 0.4778(3) 0.5379(2) 0.7658(2) 0.0346(4) Uani 0.7 1 d D U P A 1
C1B' C 0.3822(10) 0.8460(8) 0.7165(7) 0.029(3) Uani 0.3 1 d D U P B 2
C2B' C 0.3984(8) 0.8605(8) 0.6779(6) 0.034(4) Uani 0.3 1 d D U P B 2
H2B' H 0.391890 0.892635 0.664878 0.040 Uiso 0.3 1 calc R U P B 2
C3B' C 0.4264(11) 0.8201(8) 0.6602(7) 0.0295(19) Uani 0.3 1 d D U P B 2
H3B' H 0.443774 0.820863 0.634154 0.035 Uiso 0.3 1 calc R U P B 2
C4B' C 0.4240(12) 0.7796(7) 0.6874(8) 0.026(3) Uani 0.3 1 d D U P B 2
C5B' C 0.4455(8) 0.7256(7) 0.6836(7) 0.023(3) Uani 0.3 1 d D U P B 2
C6B' C 0.4105(8) 0.6848(9) 0.7029(13) 0.023(3) Uani 0.3 1 d D U P B 2
C7B' C 0.3590(8) 0.6877(14) 0.6990(18) 0.026(3) Uani 0.3 1 d D U P B 2
H7B' H 0.343946 0.717595 0.687454 0.031 Uiso 0.3 1 calc R U P B 2
C8B' C 0.3294(8) 0.6468(14) 0.7121(17) 0.0275(15) Uani 0.3 1 d D U P B 2
H8B' H 0.294955 0.646008 0.704814 0.033 Uiso 0.3 1 calc R U P B 2
C9B' C 0.3498(8) 0.6072(15) 0.7356(18) 0.026(3) Uani 0.3 1 d D U P B 2
H9B' H 0.329026 0.582239 0.748523 0.031 Uiso 0.3 1 calc R U P B 2
C10' C 0.4005(8) 0.6049(14) 0.7396(19) 0.025(3) Uani 0.3 1 d D U P B 2
C11' C 0.4318(8) 0.6417(11) 0.7222(13) 0.020(4) Uani 0.3 1 d D U P B 2
H11' H 0.467032 0.637687 0.723384 0.024 Uiso 0.3 1 calc R U P B 2
C12' C 0.4693(8) 0.4738(5) 0.7673(5) 0.067(4) Uani 0.3 1 d DG U P B 2
C13' C 0.4861(9) 0.4438(6) 0.7340(5) 0.082(5) Uani 0.3 1 d DG U P B 2
H13' H 0.500579 0.459540 0.709920 0.099 Uiso 0.3 1 calc R U P B 2
C14' C 0.4816(9) 0.3907(6) 0.7358(6) 0.089(6) Uani 0.3 1 d DG U P B 2
H14' H 0.493091 0.370126 0.713082 0.107 Uiso 0.3 1 calc R U P B 2
C15' C 0.4604(9) 0.3676(5) 0.7710(7) 0.093(6) Uani 0.3 1 d DG U P B 2
H15' H 0.457390 0.331272 0.772320 0.111 Uiso 0.3 1 calc R U P B 2
C16' C 0.4437(8) 0.3976(6) 0.8043(6) 0.096(5) Uani 0.3 1 d DG U P B 2
H16' H 0.429176 0.381831 0.828398 0.115 Uiso 0.3 1 calc R U P B 2
C17' C 0.4481(7) 0.4507(6) 0.8025(5) 0.088(5) Uani 0.3 1 d DG U P B 2
H17' H 0.436663 0.471245 0.825236 0.105 Uiso 0.3 1 calc R U P B 2
C18' C 0.4512(13) 0.7118(14) 0.6361(8) 0.0358(17) Uani 0.3 1 d D U P B 2
H18G H 0.470760 0.738407 0.621898 0.054 Uiso 0.3 1 calc R U P B 2
H18H H 0.418019 0.709459 0.623095 0.054 Uiso 0.3 1 calc R U P B 2
H18I H 0.468298 0.678661 0.633444 0.054 Uiso 0.3 1 calc R U P B 2
C19' C 0.4960(7) 0.7239(12) 0.7037(6) 0.020(3) Uani 0.3 1 d D U P B 2
C20' C 0.5417(8) 0.7110(15) 0.6880(6) 0.025(3) Uani 0.3 1 d D U P B 2
H20' H 0.548564 0.701567 0.659644 0.030 Uiso 0.3 1 calc R U P B 2
C21' C 0.5767(8) 0.7141(18) 0.7207(6) 0.0362(15) Uani 0.3 1 d D U P B 2
H21' H 0.611747 0.709390 0.717808 0.043 Uiso 0.3 1 calc R U P B 2
C22' C 0.5519(8) 0.7249(10) 0.7578(5) 0.021(3) Uani 0.3 1 d D U P B 2
C23' C 0.5681(7) 0.7257(6) 0.8033(5) 0.021(3) Uani 0.3 1 d D U P B 2
C24' C 0.5449(12) 0.6799(7) 0.8281(6) 0.022(3) Uani 0.3 1 d D U P B 2
C25' C 0.5444(10) 0.6818(8) 0.8718(5) 0.022(4) Uani 0.3 1 d D U P B 2
H25' H 0.556888 0.711393 0.885761 0.026 Uiso 0.3 1 calc R U P B 2
C26' C 0.5261(11) 0.6412(9) 0.8952(5) 0.024(4) Uani 0.3 1 d D U P B 2
H26' H 0.525224 0.643392 0.925088 0.029 Uiso 0.3 1 calc R U P B 2
C27' C 0.5090(13) 0.5972(9) 0.8751(6) 0.029(4) Uani 0.3 1 d D U P B 2
H27' H 0.495402 0.569500 0.890828 0.035 Uiso 0.3 1 calc R U P B 2
C28' C 0.5121(16) 0.5944(9) 0.8320(6) 0.029(4) Uani 0.3 1 d D U P B 2
C29' C 0.5306(16) 0.6348(9) 0.8077(6) 0.024(4) Uani 0.3 1 d D U P B 2
H29' H 0.533439 0.631638 0.777945 0.029 Uiso 0.3 1 calc R U P B 2
C30' C 0.6255(7) 0.7193(11) 0.8052(8) 0.025(4) Uani 0.3 1 d D U P B 2
H30G H 0.636046 0.693277 0.784763 0.038 Uiso 0.3 1 calc R U P B 2
H30H H 0.635321 0.708471 0.833589 0.038 Uiso 0.3 1 calc R U P B 2
H30I H 0.641603 0.752104 0.798511 0.038 Uiso 0.3 1 calc R U P B 2
C31' C 0.5538(7) 0.7748(6) 0.8253(7) 0.018(3) Uani 0.3 1 d D U P B 2
C32' C 0.5818(6) 0.8156(7) 0.8389(6) 0.019(3) Uani 0.3 1 d D U P B 2
H32' H 0.616623 0.820437 0.834431 0.023 Uiso 0.3 1 calc R U P B 2
C33' C 0.5494(6) 0.8494(7) 0.8611(6) 0.020(3) Uani 0.3 1 d D U P B 2
H33' H 0.558508 0.881078 0.873655 0.023 Uiso 0.3 1 calc R U P B 2
C34' C 0.5028(6) 0.8282(7) 0.8611(8) 0.022(3) Uani 0.3 1 d D U P B 2
C35' C 0.4544(6) 0.8476(5) 0.8789(5) 0.026(3) Uani 0.3 1 d D U P B 2
C36' C 0.4203(5) 0.8034(6) 0.8958(7) 0.027(3) Uani 0.3 1 d D U P B 2
C37' C 0.4406(6) 0.7594(6) 0.9134(7) 0.036(4) Uani 0.3 1 d D U P B 2
H37' H 0.475793 0.755911 0.916211 0.043 Uiso 0.3 1 calc R U P B 2
C38' C 0.4088(6) 0.7201(6) 0.9270(6) 0.043(3) Uani 0.3 1 d D U P B 2
H38' H 0.423109 0.689818 0.938496 0.051 Uiso 0.3 1 calc R U P B 2
C39' C 0.3581(6) 0.7238(7) 0.9244(6) 0.045(4) Uani 0.3 1 d D U P B 2
H39' H 0.337205 0.695995 0.932586 0.054 Uiso 0.3 1 calc R U P B 2
C40' C 0.3377(5) 0.7695(6) 0.9093(6) 0.038(4) Uani 0.3 1 d D U P B 2
C41' C 0.3694(5) 0.8079(6) 0.8945(8) 0.035(4) Uani 0.3 1 d D U P B 2
H41' H 0.355183 0.838327 0.883198 0.042 Uiso 0.3 1 calc R U P B 2
C48' C 0.4656(10) 0.8840(8) 0.9159(7) 0.033(5) Uani 0.3 1 d D U P B 2
H48G H 0.481119 0.864599 0.938923 0.049 Uiso 0.3 1 calc R U P B 2
H48H H 0.434426 0.899539 0.925863 0.049 Uiso 0.3 1 calc R U P B 2
H48I H 0.488526 0.911065 0.906554 0.049 Uiso 0.3 1 calc R U P B 2
C49' C 0.4258(11) 0.8772(7) 0.8457(7) 0.026(3) Uani 0.3 1 d D U P B 2
C50' C 0.4230(10) 0.9286(7) 0.8382(8) 0.032(4) Uani 0.3 1 d D U P B 2
H50' H 0.438126 0.954810 0.854597 0.039 Uiso 0.3 1 calc R U P B 2
C51' C 0.3936(12) 0.9361(7) 0.8018(9) 0.035(4) Uani 0.3 1 d D U P B 2
H51' H 0.384221 0.968174 0.789936 0.041 Uiso 0.3 1 calc R U P B 2
C52' C 0.3810(11) 0.8883(8) 0.7866(8) 0.030(3) Uani 0.3 1 d D U P B 2
C53' C 0.3503(7) 0.8726(7) 0.7489(6) 0.033(3) Uani 0.3 1 d D U P B 2
C54' C 0.3058(8) 0.8380(10) 0.7618(6) 0.037(4) Uani 0.3 1 d D U P B 2
C55' C 0.2852(8) 0.8415(8) 0.8024(6) 0.041(4) Uani 0.3 1 d D U P B 2
H55' H 0.299372 0.863650 0.822938 0.049 Uiso 0.3 1 calc R U P B 2
C56' C 0.2440(8) 0.8122(8) 0.8116(6) 0.047(4) Uani 0.3 1 d D U P B 2
C57' C 0.2227(8) 0.7786(9) 0.7832(7) 0.049(5) Uani 0.3 1 d D U P B 2
H57' H 0.194245 0.758799 0.790630 0.059 Uiso 0.3 1 calc R U P B 2
C58' C 0.2438(10) 0.7747(11) 0.7437(7) 0.046(5) Uani 0.3 1 d D U P B 2
H58' H 0.229361 0.752426 0.723418 0.055 Uiso 0.3 1 calc R U P B 2
C59' C 0.2854(10) 0.8028(10) 0.7336(6) 0.039(5) Uani 0.3 1 d D U P B 2
H59' H 0.300668 0.798178 0.706844 0.046 Uiso 0.3 1 calc R U P B 2
C60' C 0.3278(11) 0.9218(9) 0.7289(8) 0.039(6) Uani 0.3 1 d D U P B 2
H60G H 0.310290 0.941675 0.750603 0.059 Uiso 0.3 1 calc R U P B 2
H60H H 0.304127 0.912156 0.706713 0.059 Uiso 0.3 1 calc R U P B 2
H60I H 0.354653 0.942651 0.716807 0.059 Uiso 0.3 1 calc R U P B 2
N1B' N 0.4047(11) 0.7985(9) 0.7244(7) 0.024(4) Uani 0.3 1 d D U P B 2
H1B' H 0.406292 0.783152 0.749109 0.029 Uiso 0.3 1 calc R U P B 2
N2B' N 0.5033(8) 0.7356(18) 0.7456(6) 0.019(3) Uani 0.3 1 d D U P B 2
H2B2 H 0.480167 0.748220 0.762414 0.023 Uiso 0.3 1 calc R U P B 2
N3B' N 0.5057(7) 0.7840(9) 0.8372(10) 0.019(3) Uani 0.3 1 d D U P B 2
H3B2 H 0.480021 0.764482 0.830670 0.023 Uiso 0.3 1 calc R U P B 2
N4B' N 0.405(2) 0.8533(7) 0.8115(12) 0.0255(11) Uani 0.3 1 d D U P B 2
H4B' H 0.406420 0.820114 0.806454 0.031 Uiso 0.3 1 calc R U P B 2
O1B' O 0.4203(7) 0.5613(7) 0.7594(7) 0.034(3) Uani 0.3 1 d D U P B 2
O2B' O 0.5133(11) 0.5616(10) 0.7366(8) 0.049(5) Uani 0.3 1 d D U P B 2
O3B' O 0.4851(6) 0.5531(6) 0.8141(5) 0.032(3) Uani 0.3 1 d D U P B 2
P1B' P 0.4758(6) 0.5416(5) 0.7656(5) 0.0346(4) Uani 0.3 1 d D U P B 2
C42B C 0.2503(2) 0.83528(18) 0.89990(16) 0.0224(14) Uani 0.6 1 d DG U P A 1
C43B C 0.2569(3) 0.8582(2) 0.93902(17) 0.0252(17) Uani 0.6 1 d DG U P A 1
H43B H 0.278906 0.843259 0.959030 0.030 Uiso 0.6 1 calc R U P A 1
C44B C 0.2313(3) 0.9031(2) 0.94887(16) 0.0216(17) Uani 0.6 1 d DG U P A 1
C45B C 0.1991(2) 0.92498(18) 0.91959(16) 0.0261(15) Uani 0.6 1 d DG U P A 1
H45B H 0.181600 0.955638 0.926317 0.031 Uiso 0.6 1 calc R U P A 1
C46B C 0.19250(18) 0.90203(18) 0.88047(14) 0.0279(14) Uani 0.6 1 d DG U P A 1
H46B H 0.170491 0.917004 0.860455 0.033 Uiso 0.6 1 calc R U P A 1
C47B C 0.21810(19) 0.85718(18) 0.87062(11) 0.0253(13) Uani 0.6 1 d DG U P A 1
O5B O 0.2588(5) 0.9013(4) 1.0167(3) 0.032(2) Uani 0.6 1 d D U P A 1
O6B O 0.2168(4) 0.9672(4) 0.9975(3) 0.030(2) Uani 0.6 1 d D U P A 1
N5B N 0.2368(5) 0.9254(4) 0.9901(3) 0.0244(19) Uani 0.6 1 d D U P A 1
O4B O 0.27397(19) 0.78940(18) 0.89017(16) 0.0244(11) Uani 0.6 1 d D U P A 1
O7B O 0.2043(2) 0.8312(3) 0.83549(16) 0.0327(13) Uani 0.6 1 d D U P A 1
C42' C 0.2603(10) 0.8223(7) 0.9091(6) 0.051(4) Uani 0.25 1 d D U P B 2
C43' C 0.2599(10) 0.8545(8) 0.9439(6) 0.039(4) Uani 0.25 1 d D U P B 2
H43' H 0.280942 0.847665 0.967356 0.047 Uiso 0.25 1 calc R U P B 2
C44' C 0.2284(10) 0.8970(8) 0.9439(5) 0.024(3) Uani 0.25 1 d D U P B 2
C45' C 0.1994(9) 0.9100(7) 0.9092(5) 0.045(4) Uani 0.25 1 d D U P B 2
H45' H 0.178433 0.939485 0.909649 0.054 Uiso 0.25 1 calc R U P B 2
C46' C 0.2018(8) 0.8789(7) 0.8738(5) 0.051(4) Uani 0.25 1 d D U P B 2
H46' H 0.185429 0.888671 0.848566 0.061 Uiso 0.25 1 calc R U P B 2
C47' C 0.2285(9) 0.8332(7) 0.8757(5) 0.060(4) Uani 0.25 1 d D U P B 2
O5B' O 0.2570(12) 0.9152(9) 1.0098(7) 0.037(6) Uani 0.25 1 d D U P B 2
O6B' O 0.2040(9) 0.9673(8) 0.9850(7) 0.033(5) Uani 0.25 1 d D U P B 2
N5B' N 0.2288(14) 0.9277(10) 0.9817(7) 0.024(4) Uani 0.25 1 d D U P B 2
O4B' O 0.2830(7) 0.7744(6) 0.9120(5) 0.067(4) Uani 0.25 1 d D U P B 2
O7B' O 0.2225(7) 0.7992(6) 0.8441(5) 0.075(4) Uani 0.25 1 d D U P B 2
C42" C 0.2365(8) 0.8404(7) 0.8915(5) 0.039(4) Uani 0.15 1 d DG U P C 3
C43" C 0.2178(7) 0.8839(6) 0.9113(5) 0.040(4) Uani 0.15 1 d DG U P C 3
H43" H 0.194227 0.905134 0.897240 0.048 Uiso 0.15 1 calc R U P C 3
C44" C 0.2336(8) 0.8965(6) 0.9517(5) 0.036(4) Uani 0.15 1 d DG U P C 3
C45" C 0.2681(7) 0.8655(6) 0.9723(4) 0.039(4) Uani 0.15 1 d DG U P C 3
H45" H 0.278879 0.874013 0.999960 0.047 Uiso 0.15 1 calc R U P C 3
C46" C 0.2868(6) 0.8219(6) 0.9525(5) 0.040(4) Uani 0.15 1 d DG U P C 3
H46" H 0.310333 0.800711 0.966617 0.048 Uiso 0.15 1 calc R U P C 3
C47" C 0.2710(8) 0.8094(6) 0.9121(5) 0.039(4) Uani 0.15 1 d DG U P C 3
O5B" O 0.2302(11) 0.9526(9) 1.0070(6) 0.035(6) Uani 0.15 1 d D U P C 3
O6B" O 0.1856(7) 0.9698(6) 0.9530(6) 0.042(4) Uani 0.15 1 d D U P C 3
N5B" N 0.2143(9) 0.9416(7) 0.9724(6) 0.035(4) Uani 0.15 1 d D U P C 3
O4B" O 0.2160(9) 0.8260(9) 0.8530(6) 0.039(5) Uani 0.15 1 d D U P C 3
O7B" O 0.2925(9) 0.7695(8) 0.8924(7) 0.039(5) Uani 0.15 1 d D U P C 3
Cl1R Cl 0.62957(8) 0.62065(10) 0.64282(6) 0.0838(7) Uani 0.85 1 d . U P D 1
Cl2R Cl 0.65170(6) 0.58260(6) 0.72610(4) 0.0616(4) Uani 0.85 1 d . . P D 1
C1R C 0.6070(3) 0.5866(2) 0.68686(17) 0.0601(16) Uani 0.85 1 d . . P D 1
H1R1 H 0.576923 0.603981 0.698023 0.072 Uiso 0.85 1 calc R U P D 1
H1R2 H 0.597224 0.551506 0.678062 0.072 Uiso 0.85 1 calc R U P D 1
C1S C 0.80240(19) 0.42128(17) 0.77432(13) 0.0506(12) Uani 1 1 d . . . . .
H1S1 H 0.778113 0.431424 0.796317 0.061 Uiso 1 1 calc R U . . .
H1S2 H 0.794076 0.385954 0.765203 0.061 Uiso 1 1 calc R U . . .
Cl1S Cl 0.79658(4) 0.46378(4) 0.73040(3) 0.0478(3) Uani 1 1 d . . . . .
Cl2S Cl 0.86214(5) 0.42179(5) 0.79557(4) 0.0598(3) Uani 1 1 d . . . . .
C1T C 0.0924(10) 0.7979(8) 0.8798(6) 0.080(3) Uani 0.4 1 d D U P E 1
H1T1 H 0.111558 0.812139 0.855834 0.096 Uiso 0.4 1 calc R U P E 1
H1T2 H 0.064571 0.777009 0.868516 0.096 Uiso 0.4 1 calc R U P E 1
Cl1T Cl 0.0691(2) 0.8476(2) 0.91118(16) 0.0721(17) Uani 0.4 1 d D U P E 1
Cl2T Cl 0.1316(7) 0.7595(7) 0.9114(9) 0.102(3) Uani 0.4 1 d D U P E 1
C1T' C 0.0944(10) 0.8085(8) 0.8837(6) 0.080(3) Uani 0.4 1 d D U P F 2
Cl3T Cl 0.0477(3) 0.8349(3) 0.9149(3) 0.128(3) Uani 0.4 1 d D U P F 2
Cl4T Cl 0.1187(7) 0.7531(6) 0.9074(9) 0.102(3) Uani 0.4 1 d D U P F 2
Cl1U Cl 0.56145(13) 0.78775(11) 0.96276(12) 0.1041(9) Uani 0.6 1 d D U P . .
C1U C 0.5496(5) 0.7525(9) 1.0081(6) 0.108(3) Uani 0.3 1 d D U P G 1
H1U1 H 0.572557 0.762869 1.031055 0.129 Uiso 0.3 1 calc R U P G 1
H1U2 H 0.553780 0.715366 1.002768 0.129 Uiso 0.3 1 calc R U P G 1
Cl2U Cl 0.4869(3) 0.7666(4) 1.0218(2) 0.124(3) Uani 0.3 1 d D U P G 1
C1U' C 0.5403(8) 0.7315(5) 0.9859(7) 0.114(4) Uani 0.3 1 d D U P G 2
H1U3 H 0.568330 0.716701 1.002176 0.136 Uiso 0.3 1 calc R U P G 2
H1U4 H 0.532331 0.707055 0.963041 0.136 Uiso 0.3 1 calc R U P G 2
Cl3U Cl 0.4887(3) 0.7344(3) 1.0191(3) 0.123(3) Uani 0.3 1 d D U P G 2
C1K C 0.518(2) 0.8888(6) 1.0690(6) 0.146(7) Uani 0.2 1 d D U P H 3
H1K1 H 0.488265 0.885690 1.087200 0.175 Uiso 0.2 1 calc R U P H 3
H1K2 H 0.547996 0.885874 1.087351 0.175 Uiso 0.2 1 calc R U P H 3
Cl1K Cl 0.5181(7) 0.9503(6) 1.0452(5) 0.137(5) Uani 0.2 1 d D U P H 3
Cl2K Cl 0.5185(6) 0.8364(5) 1.0323(5) 0.141(4) Uani 0.2 1 d D U P H 3
C1H C 0.507(2) 0.9187(8) 1.0408(9) 0.140(7) Uani 0.2 1 d D U P I -1
H1H1 H 0.474648 0.900621 1.046209 0.168 Uiso 0.2 1 calc R U P I -1
H1H2 H 0.530648 0.894052 1.028459 0.168 Uiso 0.2 1 calc R U P I -1
Cl1H Cl 0.5309(6) 0.9457(6) 1.0886(5) 0.154(5) Uani 0.2 1 d D U P I -1
Cl2H Cl 0.4970(5) 0.9727(6) 1.0059(5) 0.122(3) Uani 0.2 1 d D U P I -1
C1J C 0.5590(7) 0.8912(15) 1.1528(18) 0.143(7) Uani 0.15 1 d D U P J 2
H1J1 H 0.552852 0.857057 1.140042 0.172 Uiso 0.15 1 calc R U P J 2
H1J2 H 0.551538 0.889021 1.183292 0.172 Uiso 0.15 1 calc R U P J 2
Cl1J Cl 0.6227(6) 0.9100(7) 1.1448(7) 0.128(6) Uani 0.15 1 d D U P J 2
Cl2J Cl 0.5200(5) 0.9383(6) 1.1285(5) 0.123(4) Uani 0.15 1 d D U P J 2
C1M C 0.508(2) 0.8187(10) 1.0340(19) 0.129(6) Uani 0.17 1 d D U P G 4
H1M1 H 0.514212 0.797898 1.059488 0.155 Uiso 0.17 1 calc R U P G 4
H1M2 H 0.472473 0.812272 1.025897 0.155 Uiso 0.17 1 calc R U P G 4
Cl1M Cl 0.5119(4) 0.8850(4) 1.0493(3) 0.083(2) Uani 0.17 1 d D U P G 4
Cl2M Cl 0.5457(6) 0.7933(6) 0.9931(5) 0.143(5) Uani 0.17 1 d D U P G 4
C1X C 0.491(2) 0.9492(10) 1.0141(12) 0.136(7) Uani 0.18 1 d D U P K -5
H1X1 H 0.457848 0.935963 1.023025 0.163 Uiso 0.18 1 calc R U P K -5
H1X2 H 0.508837 0.921089 0.999626 0.163 Uiso 0.18 1 calc R U P K -5
Cl1X Cl 0.5256(7) 0.9683(6) 1.0597(5) 0.122(5) Uani 0.18 1 d D U P K -5
Cl2X Cl 0.4820(5) 1.0016(6) 0.9780(4) 0.122(4) Uani 0.18 1 d D U P K -5

loop_
_atom_site_aniso_label
_atom_site_aniso_U_11
_atom_site_aniso_U_22
_atom_site_aniso_U_33
_atom_site_aniso_U_23
_atom_site_aniso_U_13
_atom_site_aniso_U_12
C1A 0.029(2) 0.0167(15) 0.030(2) 0.0005(14) -0.0025(16) -0.0011(15)
C2A 0.029(2) 0.0223(17) 0.033(2) -0.0022(15) -0.0025(17) -0.0030(15)
C3A 0.034(2) 0.0187(16) 0.031(2) -0.0003(15) -0.0084(17) 0.0053(16)
C4A 0.028(2) 0.0150(15) 0.030(2) -0.0009(14) -0.0072(16) 0.0021(14)
C5A 0.035(2) 0.0155(15) 0.0234(19) 0.0014(14) -0.0077(15) 0.0005(15)
C6A 0.034(2) 0.0130(15) 0.028(2) 0.0006(14) -0.0048(16) 0.0053(15)
C7A 0.029(2) 0.0242(18) 0.041(2) -0.0006(17) 0.0019(18) -0.0040(16)
C8A 0.039(2) 0.029(2) 0.044(2) -0.0036(18) 0.0140(19) -0.0017(18)
C9A 0.051(3) 0.0203(17) 0.035(2) -0.0055(16) 0.0054(19) 0.0012(18)
C10A 0.036(2) 0.0129(15) 0.033(2) 0.0024(14) 0.0026(17) -0.0013(15)
C11A 0.036(2) 0.0164(16) 0.0248(19) 0.0023(14) -0.0012(16) 0.0021(15)
C12A 0.044(2) 0.0165(16) 0.0196(18) -0.0012(14) 0.0001(16) -0.0007(16)
C13A 0.039(2) 0.0251(18) 0.028(2) 0.0010(15) -0.0040(17) -0.0009(17)
C14A 0.045(2) 0.0234(18) 0.035(2) -0.0025(16) -0.0046(18) 0.0084(18)
C15A 0.058(3) 0.0136(16) 0.0216(19) 0.0025(14) 0.0020(18) 0.0004(17)
C16A 0.054(3) 0.0221(18) 0.029(2) 0.0009(16) -0.0012(19) -0.0090(19)
C17A 0.042(2) 0.0244(18) 0.031(2) -0.0023(16) 0.0019(17) 0.0008(17)
C18A 0.041(2) 0.0250(18) 0.034(2) 0.0048(16) -0.0131(18) 0.0016(17)
C19A 0.037(2) 0.0102(14) 0.0233(19) 0.0044(13) -0.0050(16) -0.0011(14)
C20A 0.045(2) 0.0168(16) 0.0182(18) 0.0018(14) -0.0028(16) -0.0010(16)
C21A 0.042(2) 0.0170(16) 0.023(2) 0.0009(14) 0.0041(16) -0.0007(16)
C22A 0.032(2) 0.0131(15) 0.0226(19) 0.0028(13) 0.0025(15) 0.0019(14)
C23A 0.032(2) 0.0207(16) 0.0240(19) 0.0020(14) 0.0054(15) 0.0044(15)
C24A 0.0256(19) 0.0213(16) 0.0253(19) 0.0031(14) 0.0029(15) -0.0010(15)
C25A 0.033(2) 0.0238(17) 0.0207(18) 0.0059(14) -0.0015(15) -0.0031(16)
C26A 0.036(2) 0.0209(17) 0.029(2) 0.0064(15) -0.0019(17) -0.0022(16)
C27A 0.060(3) 0.0225(19) 0.042(2) 0.0004(17) -0.014(2) -0.0056(19)
C28A 0.067(3) 0.032(2) 0.039(2) 0.0041(18) -0.028(2) -0.005(2)
C29A 0.042(2) 0.0254(18) 0.034(2) 0.0068(16) -0.0112(18) -0.0027(17)
C30A 0.037(2) 0.033(2) 0.027(2) 0.0051(16) 0.0048(17) 0.0029(18)
C31A 0.029(2) 0.0212(17) 0.027(2) 0.0013(15) 0.0019(16) 0.0031(15)
C32A 0.032(2) 0.0279(19) 0.034(2) 0.0036(16) 0.0081(17) 0.0057(17)
C33A 0.033(2) 0.0267(18) 0.038(2) 0.0104(17) 0.0048(17) 0.0106(17)
C34A 0.032(2) 0.0208(16) 0.0228(19) 0.0049(14) -0.0027(15) 0.0045(15)
C35A 0.032(2) 0.0202(16) 0.0231(19) 0.0065(14) 0.0013(15) 0.0084(15)
C36A 0.027(2) 0.0239(17) 0.0261(19) 0.0035(15) -0.0076(16) 0.0044(15)
C37A 0.033(2) 0.037(2) 0.032(2) 0.0064(18) 0.0014(17) -0.0088(18)
C38A 0.045(3) 0.041(2) 0.035(2) -0.0027(19) -0.005(2) -0.018(2)
C39A 0.042(2) 0.036(2) 0.033(2) -0.0087(18) -0.0047(18) -0.0104(19)
C40A 0.039(2) 0.0308(19) 0.029(2) -0.0013(17) 0.0078(18) -0.0036(18)
C41A 0.030(2) 0.0246(18) 0.030(2) 0.0002(16) -0.0005(16) -0.0039(16)
C42A 0.056(3) 0.031(2) 0.025(2) -0.0076(16) 0.0147(19) -0.009(2)
C43A 0.036(2) 0.042(2) 0.032(2) -0.0063(18) 0.0032(18) -0.0086(19)
C44A 0.041(2) 0.038(2) 0.023(2) -0.0034(16) 0.0008(17) -0.0066(19)
C45A 0.036(2) 0.0234(17) 0.0148(17) -0.0019(14) 0.0015(15) -0.0094(16)
C46A 0.040(2) 0.037(2) 0.024(2) -0.0111(17) -0.0012(17) -0.0011(19)
C47A 0.050(3) 0.0228(18) 0.024(2) -0.0034(15) 0.0059(18) 0.0010(18)
C48A 0.041(2) 0.0245(18) 0.033(2) 0.0119(16) 0.0034(18) 0.0068(17)
C49A 0.034(2) 0.0175(16) 0.0210(18) 0.0040(14) 0.0020(15) 0.0041(15)
C50A 0.040(2) 0.0181(16) 0.027(2) 0.0022(15) -0.0012(17) 0.0063(16)
C51A 0.043(2) 0.0178(16) 0.027(2) -0.0019(15) 0.0000(17) -0.0056(16)
C52A 0.032(2) 0.0205(16) 0.0182(18) 0.0004(14) 0.0001(15) -0.0042(15)
C53A 0.031(2) 0.0202(17) 0.029(2) -0.0013(15) -0.0017(16) -0.0020(15)
C54A 0.029(2) 0.0246(18) 0.034(2) -0.0012(16) 0.0034(17) -0.0012(16)
C55A 0.036(2) 0.036(2) 0.039(2) 0.0048(18) -0.0011(18) 0.0050(18)
C56A 0.039(2) 0.036(2) 0.054(3) 0.004(2) 0.011(2) 0.0154(19)
C57A 0.045(3) 0.029(2) 0.043(3) -0.0047(18) 0.010(2) 0.0044(19)
C58A 0.039(2) 0.0247(18) 0.031(2) -0.0008(16) 0.0064(17) -0.0015(17)
C59A 0.032(2) 0.0240(18) 0.032(2) 0.0013(16) 0.0046(17) 0.0024(16)
C60A 0.041(2) 0.033(2) 0.039(2) 0.0112(18) -0.0040(19) -0.0106(19)
N1A 0.0288(17) 0.0185(14) 0.0256(16) 0.0038(12) -0.0074(13) -0.0039(12)
N2A 0.0341(18) 0.0164(13) 0.0174(15) 0.0022(11) -0.0024(13) 0.0022(12)
N3A 0.0257(16) 0.0194(13) 0.0224(15) 0.0028(12) 0.0013(12) 0.0075(12)
N4A 0.0280(17) 0.0164(13) 0.0250(16) 0.0030(12) -0.0008(13) -0.0015(12)
N5A 0.049(2) 0.0327(18) 0.0269(18) -0.0052(14) 0.0060(16) -0.0093(17)
O1A 0.0608(19) 0.0169(12) 0.0298(14) -0.0058(10) 0.0109(13) -0.0108(12)
O2A 0.0427(16) 0.0176(12) 0.0295(14) -0.0005(10) 0.0024(11) -0.0004(11)
O3A 0.0485(17) 0.0158(11) 0.0370(15) 0.0036(11) -0.0056(13) -0.0033(12)
O4A 0.078(2) 0.0344(16) 0.0538(18) -0.0199(14) 0.0374(17) -0.0254(16)
O5A 0.074(2) 0.0281(15) 0.0438(17) 0.0094(13) 0.0046(16) -0.0035(15)
O6A 0.0373(19) 0.0563(19) 0.062(2) -0.0142(16) 0.0087(15) -0.0220(16)
O7A 0.089(3) 0.0308(15) 0.0332(16) -0.0076(13) 0.0001(15) 0.0184(16)
P1A 0.0402(6) 0.0133(4) 0.0279(5) 0.0009(4) 0.0006(4) -0.0014(4)
C1B 0.026(3) 0.022(3) 0.029(3) 0.005(3) -0.003(3) 0.001(3)
C2B 0.019(4) 0.029(3) 0.036(3) 0.010(3) -0.007(3) -0.004(3)
C3B 0.025(4) 0.035(2) 0.028(2) 0.0105(19) 0.002(3) 0.001(3)
C4B 0.026(4) 0.027(3) 0.025(3) 0.006(3) 0.003(3) 0.002(3)
C5B 0.033(4) 0.024(3) 0.024(3) 0.003(3) 0.007(3) 0.003(3)
C6B 0.033(3) 0.021(3) 0.022(4) -0.002(3) 0.002(3) 0.003(3)
C7B 0.033(3) 0.026(3) 0.026(3) 0.001(2) -0.001(4) 0.003(3)
C8B 0.028(3) 0.032(2) 0.022(4) -0.004(2) -0.006(2) -0.001(2)
C9B 0.035(3) 0.026(3) 0.017(3) -0.004(2) 0.002(3) -0.004(3)
C10B 0.037(4) 0.017(3) 0.020(4) -0.003(3) -0.003(4) 0.002(3)
C11B 0.033(4) 0.019(3) 0.025(6) -0.001(3) -0.006(3) -0.002(3)
C12B 0.030(3) 0.017(2) 0.036(3) 0.000(2) -0.001(2) -0.001(2)
C13B 0.031(3) 0.031(3) 0.059(4) 0.005(3) 0.016(3) 0.004(3)
C14B 0.035(3) 0.027(3) 0.050(4) -0.002(3) 0.016(3) 0.013(3)
C15B 0.047(4) 0.024(3) 0.032(3) -0.007(3) 0.001(3) 0.007(3)
C16B 0.046(4) 0.022(2) 0.035(3) 0.001(2) 0.017(3) 0.000(2)
C17B 0.035(3) 0.022(2) 0.026(3) -0.003(2) 0.006(2) -0.001(2)
C18B 0.047(5) 0.037(2) 0.024(3) -0.001(2) 0.008(2) 0.001(3)
C19B 0.030(3) 0.023(4) 0.030(4) 0.004(3) 0.005(3) 0.001(3)
C20B 0.035(4) 0.042(5) 0.038(4) 0.006(4) 0.008(3) 0.001(4)
C21B 0.025(2) 0.040(2) 0.043(4) 0.012(5) 0.008(3) 0.0016(19)
C22B 0.023(3) 0.022(3) 0.044(4) 0.007(3) 0.004(3) -0.001(3)
C23B 0.023(3) 0.027(3) 0.046(4) 0.007(3) -0.001(3) 0.000(3)
C24B 0.024(4) 0.022(3) 0.054(5) 0.013(3) -0.004(4) 0.001(3)
C25B 0.030(5) 0.026(4) 0.050(4) 0.005(3) -0.002(3) 0.002(3)
C26B 0.030(6) 0.033(4) 0.047(4) 0.010(3) -0.005(3) -0.001(3)
C27B 0.023(5) 0.028(3) 0.063(4) 0.014(3) -0.009(3) -0.004(3)
C28B 0.027(5) 0.022(3) 0.063(4) 0.007(3) -0.016(3) -0.003(3)
C29B 0.023(5) 0.027(4) 0.057(4) 0.008(3) -0.007(4) 0.001(4)
C30B 0.024(3) 0.026(4) 0.063(8) 0.005(5) -0.001(4) -0.001(3)
C31B 0.029(4) 0.020(3) 0.048(5) 0.001(3) -0.002(3) -0.003(3)
C32B 0.032(3) 0.040(4) 0.063(6) -0.006(4) -0.005(4) -0.008(3)
C33B 0.043(4) 0.042(4) 0.060(7) -0.020(4) -0.003(4) -0.006(3)
C34B 0.032(3) 0.027(3) 0.043(5) -0.004(3) -0.011(3) -0.001(3)
C35B 0.035(3) 0.021(3) 0.038(3) -0.003(3) -0.004(3) 0.004(2)
C36B 0.044(4) 0.019(3) 0.023(3) -0.002(2) -0.001(3) 0.008(2)
C37B 0.042(4) 0.037(4) 0.031(3) 0.002(3) -0.009(3) 0.012(3)
C38B 0.052(5) 0.036(3) 0.036(3) 0.017(3) 0.006(4) 0.019(3)
C39B 0.054(4) 0.026(3) 0.026(3) 0.006(3) 0.008(3) 0.007(3)
C40B 0.044(4) 0.022(3) 0.024(3) -0.003(3) -0.002(3) 0.008(3)
C41B 0.040(3) 0.014(3) 0.023(3) -0.002(2) -0.004(3) 0.005(2)
C48B 0.051(5) 0.031(4) 0.037(5) -0.011(3) -0.014(4) 0.006(4)
C49B 0.027(3) 0.024(4) 0.030(3) -0.001(3) 0.000(3) 0.000(3)
C50B 0.031(4) 0.018(3) 0.035(4) -0.006(3) 0.007(3) 0.002(3)
C51B 0.033(5) 0.020(3) 0.041(4) 0.002(3) 0.002(3) 0.008(3)
C52B 0.028(3) 0.019(3) 0.030(3) 0.010(3) 0.002(3) 0.002(3)
C53B 0.033(3) 0.017(3) 0.032(3) 0.008(2) -0.002(2) 0.002(2)
C54B 0.032(3) 0.014(3) 0.026(3) 0.005(3) 0.000(2) 0.009(2)
C55B 0.031(3) 0.018(3) 0.023(3) 0.001(3) -0.007(3) 0.001(3)
C56B 0.030(3) 0.035(3) 0.019(3) 0.005(3) -0.003(3) 0.006(3)
C57B 0.033(3) 0.028(3) 0.026(4) 0.006(3) -0.004(3) -0.007(3)
C58B 0.040(4) 0.024(3) 0.028(4) 0.002(3) -0.001(3) -0.001(3)
C59B 0.034(4) 0.020(3) 0.025(3) 0.003(3) 0.002(3) 0.003(3)
C60B 0.037(4) 0.018(3) 0.039(5) 0.015(3) 0.004(4) 0.007(3)
N1B 0.023(4) 0.022(3) 0.023(3) 0.005(2) -0.002(3) 0.001(3)
N2B 0.026(3) 0.025(4) 0.034(4) 0.004(4) 0.004(3) 0.003(3)
N3B 0.021(3) 0.020(3) 0.043(6) 0.002(3) -0.007(3) -0.001(2)
N4B 0.034(3) 0.013(3) 0.0288(16) -0.001(2) -0.0014(15) 0.003(3)
O1B 0.037(3) 0.022(2) 0.033(4) 0.004(2) 0.001(2) -0.001(2)
O2B 0.039(4) 0.024(4) 0.076(5) 0.004(3) 0.012(3) 0.000(3)
O3B 0.038(4) 0.018(2) 0.060(3) 0.007(2) -0.017(3) 0.000(2)
P1B 0.0367(8) 0.0195(8) 0.0477(6) 0.0035(6) 0.0014(5) 0.0015(7)
C1B' 0.036(7) 0.025(6) 0.025(6) 0.008(5) -0.003(5) 0.005(5)
C2B' 0.034(8) 0.033(6) 0.034(6) 0.016(5) 0.000(6) 0.008(6)
C3B' 0.025(4) 0.035(2) 0.028(2) 0.0105(19) 0.002(3) 0.001(3)
C4B' 0.032(6) 0.026(5) 0.019(6) 0.007(4) -0.002(5) 0.002(5)
C5B' 0.026(5) 0.023(5) 0.019(5) 0.000(5) -0.006(5) -0.001(5)
C6B' 0.030(5) 0.022(5) 0.016(6) -0.001(5) -0.006(5) -0.005(5)
C7B' 0.026(5) 0.028(5) 0.024(5) -0.002(4) -0.004(4) -0.001(4)
C8B' 0.028(3) 0.032(2) 0.022(4) -0.004(2) -0.006(2) -0.001(2)
C9B' 0.029(5) 0.027(5) 0.022(5) -0.004(4) -0.001(4) -0.005(4)
C10' 0.033(6) 0.025(6) 0.018(7) 0.002(5) -0.005(6) -0.005(5)
C11' 0.021(6) 0.026(6) 0.015(7) -0.005(5) -0.009(6) -0.004(5)
C12' 0.088(8) 0.028(5) 0.083(8) -0.005(5) 0.013(7) -0.002(6)
C13' 0.112(10) 0.036(6) 0.099(9) -0.011(7) 0.020(9) 0.004(8)
C14' 0.118(11) 0.038(7) 0.111(11) -0.014(8) 0.024(10) 0.008(8)
C15' 0.124(12) 0.039(8) 0.115(11) -0.001(7) 0.022(10) 0.009(9)
C16' 0.125(12) 0.048(7) 0.116(10) 0.008(7) 0.028(10) 0.001(9)
C17' 0.117(10) 0.044(6) 0.102(9) 0.004(7) 0.025(9) -0.003(8)
C18' 0.047(5) 0.037(2) 0.024(3) -0.001(2) 0.008(2) 0.001(3)
C19' 0.028(5) 0.012(6) 0.021(6) -0.004(5) 0.002(5) -0.004(5)
C20' 0.027(5) 0.023(6) 0.026(6) -0.003(6) 0.000(5) -0.005(6)
C21' 0.025(2) 0.040(2) 0.043(4) 0.012(5) 0.008(3) 0.0016(19)
C22' 0.026(5) 0.015(5) 0.022(5) 0.001(5) -0.005(4) -0.003(5)
C23' 0.025(6) 0.011(5) 0.026(5) -0.001(4) 0.000(5) -0.005(4)
C24' 0.020(7) 0.016(5) 0.029(6) 0.005(5) -0.008(5) -0.004(5)
C25' 0.019(8) 0.015(6) 0.031(6) 0.005(5) -0.007(6) -0.009(5)
C26' 0.021(8) 0.023(7) 0.030(6) 0.009(5) -0.010(6) -0.007(6)
C27' 0.026(8) 0.019(6) 0.043(6) 0.015(5) -0.013(5) -0.011(5)
C28' 0.024(7) 0.018(6) 0.045(6) 0.008(5) -0.014(5) -0.007(5)
C29' 0.024(8) 0.009(5) 0.038(7) 0.004(5) -0.012(6) 0.001(6)
C30' 0.025(7) 0.021(8) 0.029(10) 0.007(7) -0.009(6) -0.006(6)
C31' 0.027(6) 0.014(5) 0.013(5) 0.006(4) 0.000(5) -0.006(4)
C32' 0.031(5) 0.020(5) 0.007(5) 0.001(4) 0.000(4) -0.005(4)
C33' 0.036(6) 0.017(6) 0.006(6) -0.001(4) 0.007(5) -0.012(5)
C34' 0.033(6) 0.018(6) 0.016(6) 0.001(5) 0.001(5) -0.003(5)
C35' 0.041(6) 0.017(5) 0.020(5) 0.000(4) 0.005(4) -0.010(5)
C36' 0.042(6) 0.022(6) 0.018(6) 0.007(5) 0.004(5) -0.005(5)
C37' 0.048(7) 0.031(6) 0.029(7) 0.019(6) 0.004(7) -0.002(6)
C38' 0.049(8) 0.036(7) 0.042(7) 0.027(6) -0.004(7) 0.001(6)
C39' 0.045(8) 0.037(7) 0.053(7) 0.030(6) -0.006(7) -0.005(6)
C40' 0.038(7) 0.025(7) 0.050(7) 0.020(6) -0.012(6) -0.009(6)
C41' 0.045(7) 0.022(7) 0.037(7) 0.015(6) -0.002(6) -0.005(6)
C48' 0.047(11) 0.030(9) 0.021(8) -0.005(7) 0.011(7) -0.007(8)
C49' 0.038(6) 0.011(5) 0.028(5) -0.003(4) 0.008(5) -0.003(5)
C50' 0.043(9) 0.013(6) 0.041(7) -0.010(5) 0.009(6) 0.005(6)
C51' 0.043(9) 0.015(6) 0.046(7) -0.005(5) 0.005(6) 0.016(6)
C52' 0.038(6) 0.016(6) 0.034(6) -0.002(5) 0.005(5) 0.007(5)
C53' 0.040(6) 0.025(6) 0.033(6) 0.008(5) -0.001(4) 0.010(5)
C54' 0.028(6) 0.042(8) 0.039(7) 0.016(6) -0.004(5) 0.008(5)
C55' 0.033(7) 0.048(9) 0.041(8) 0.015(6) 0.002(6) 0.010(6)
C56' 0.037(7) 0.061(9) 0.043(9) 0.026(6) -0.001(6) 0.001(6)
C57' 0.032(7) 0.064(10) 0.052(10) 0.024(7) -0.007(6) 0.000(6)
C58' 0.028(7) 0.058(10) 0.051(9) 0.015(7) -0.013(7) 0.001(6)
C59' 0.026(7) 0.051(9) 0.039(8) 0.015(6) -0.010(6) 0.006(6)
C60' 0.065(14) 0.028(9) 0.025(10) 0.002(8) 0.004(8) 0.012(8)
N1B' 0.035(8) 0.019(6) 0.017(6) 0.006(5) -0.009(5) 0.006(5)
N2B' 0.016(5) 0.013(6) 0.027(6) 0.002(6) 0.000(4) -0.004(6)
N3B' 0.030(7) 0.013(6) 0.014(6) 0.001(5) 0.000(5) -0.010(5)
N4B' 0.034(3) 0.013(3) 0.0288(16) -0.001(2) -0.0014(15) 0.003(3)
O1B' 0.039(5) 0.029(5) 0.034(6) 0.006(5) -0.014(5) -0.010(4)
O2B' 0.059(10) 0.019(7) 0.070(9) 0.004(7) 0.029(9) 0.016(7)
O3B' 0.027(6) 0.025(5) 0.045(5) 0.008(4) -0.007(4) -0.011(5)
P1B' 0.0367(8) 0.0195(8) 0.0477(6) 0.0035(6) 0.0014(5) 0.0015(7)
C42B 0.019(4) 0.025(3) 0.023(3) -0.004(3) 0.006(3) -0.003(2)
C43B 0.027(4) 0.022(3) 0.026(3) -0.002(3) -0.004(3) -0.001(3)
C44B 0.025(3) 0.023(3) 0.017(3) -0.001(3) 0.000(3) -0.003(3)
C45B 0.028(3) 0.026(3) 0.025(3) -0.001(3) -0.003(3) 0.000(3)
C46B 0.028(3) 0.037(3) 0.018(3) -0.004(3) 0.000(3) 0.007(3)
C47B 0.023(3) 0.035(3) 0.018(3) -0.004(3) 0.007(2) 0.002(3)
O5B 0.043(4) 0.031(4) 0.022(4) 0.002(3) -0.002(3) 0.007(3)
O6B 0.038(7) 0.021(4) 0.032(5) -0.004(3) 0.000(3) 0.003(3)
N5B 0.026(5) 0.022(3) 0.025(4) -0.001(4) 0.000(3) 0.002(3)
O4B 0.027(3) 0.023(2) 0.024(2) -0.010(2) 0.002(2) 0.0020(19)
O7B 0.024(3) 0.054(3) 0.020(3) -0.015(3) -0.001(2) -0.004(2)
C42' 0.047(8) 0.056(7) 0.050(7) -0.020(6) 0.011(6) -0.006(6)
C43' 0.040(8) 0.039(7) 0.038(7) -0.012(6) 0.006(7) -0.003(6)
C44' 0.027(5) 0.028(5) 0.018(4) -0.011(4) -0.001(4) -0.007(4)
C45' 0.044(7) 0.060(8) 0.032(7) -0.005(6) -0.009(6) -0.007(7)
C46' 0.053(8) 0.074(8) 0.026(6) -0.012(6) -0.005(6) -0.013(7)
C47' 0.062(8) 0.074(7) 0.043(6) -0.016(6) 0.008(6) -0.012(7)
O5B' 0.040(10) 0.061(15) 0.011(8) -0.005(9) -0.006(7) 0.000(11)
O6B' 0.034(12) 0.017(6) 0.047(13) -0.003(8) 0.009(9) -0.002(7)
N5B' 0.028(8) 0.022(7) 0.021(7) -0.012(6) 0.000(6) -0.011(6)
O4B' 0.056(9) 0.062(8) 0.082(9) -0.023(8) 0.015(8) -0.004(7)
O7B' 0.085(8) 0.084(7) 0.055(6) -0.023(6) 0.014(6) -0.019(7)
C42" 0.044(9) 0.027(8) 0.046(9) -0.004(7) 0.010(8) -0.009(7)
C43" 0.042(9) 0.031(7) 0.046(8) -0.006(7) 0.010(7) -0.006(7)
C44" 0.038(7) 0.027(6) 0.041(7) -0.004(6) 0.009(6) -0.004(5)
C45" 0.044(9) 0.027(7) 0.047(8) 0.004(7) 0.010(7) -0.005(7)
C46" 0.043(9) 0.028(7) 0.048(8) 0.004(7) 0.011(7) -0.004(7)
C47" 0.043(9) 0.025(8) 0.048(8) 0.000(7) 0.011(8) -0.009(7)
O5B" 0.038(15) 0.023(13) 0.046(11) -0.008(10) 0.012(9) -0.005(11)
O6B" 0.041(11) 0.037(9) 0.049(11) -0.009(8) 0.012(8) 0.008(7)
N5B" 0.036(9) 0.026(8) 0.043(9) -0.006(7) 0.010(7) -0.009(7)
O4B" 0.034(13) 0.035(11) 0.050(14) -0.007(10) 0.008(10) -0.006(10)
O7B" 0.026(10) 0.045(10) 0.046(10) -0.012(8) 0.006(9) -0.004(8)
Cl1R 0.0720(12) 0.1284(19) 0.0509(10) 0.0344(12) 0.0316(9) 0.0483(13)
Cl2R 0.0858(12) 0.0597(9) 0.0393(8) 0.0119(7) -0.0001(7) -0.0088(8)
C1R 0.094(5) 0.040(3) 0.046(3) 0.011(3) 0.010(3) -0.003(3)
C1S 0.071(3) 0.039(2) 0.042(3) 0.003(2) -0.012(2) -0.010(2)
Cl1S 0.0571(7) 0.0405(6) 0.0459(6) 0.0069(5) -0.0090(5) -0.0080(5)
Cl2S 0.0535(8) 0.0696(8) 0.0564(7) 0.0075(6) -0.0006(6) 0.0128(6)
C1T 0.100(6) 0.048(7) 0.092(5) -0.011(4) -0.028(4) -0.028(6)
Cl1T 0.115(5) 0.064(3) 0.037(2) 0.0020(18) -0.003(3) 0.012(3)
Cl2T 0.109(8) 0.084(4) 0.111(5) 0.012(3) -0.026(6) 0.003(5)
C1T' 0.100(6) 0.048(7) 0.092(5) -0.011(4) -0.028(4) -0.028(6)
Cl3T 0.135(7) 0.093(5) 0.155(6) -0.038(4) -0.081(5) 0.023(4)
Cl4T 0.109(8) 0.084(4) 0.111(5) 0.012(3) -0.026(6) 0.003(5)
Cl1U 0.105(2) 0.0799(17) 0.127(2) -0.0084(17) -0.0424(18) -0.0130(16)
C1U 0.108(5) 0.099(5) 0.116(5) -0.002(4) -0.012(4) 0.003(4)
Cl2U 0.140(5) 0.167(6) 0.064(3) 0.002(4) -0.001(3) 0.060(5)
C1U' 0.117(5) 0.109(5) 0.114(5) 0.003(4) -0.022(4) 0.006(4)
Cl3U 0.107(4) 0.120(5) 0.141(5) 0.014(5) -0.053(4) -0.019(4)
C1K 0.139(9) 0.151(8) 0.146(8) 0.003(5) 0.006(5) -0.002(5)
Cl1K 0.114(8) 0.157(7) 0.142(8) -0.022(7) 0.053(7) 0.004(7)
Cl2K 0.121(7) 0.147(7) 0.156(7) 0.022(6) -0.001(6) -0.024(6)
C1H 0.136(8) 0.141(8) 0.144(8) -0.002(5) 0.003(5) -0.001(5)
Cl1H 0.120(7) 0.176(8) 0.166(7) 0.005(7) -0.022(7) -0.015(7)
Cl2H 0.097(6) 0.129(7) 0.138(7) -0.005(6) 0.038(6) 0.005(6)
C1J 0.142(8) 0.144(8) 0.144(9) -0.002(5) 0.000(5) -0.001(5)
Cl1J 0.134(7) 0.125(9) 0.124(9) -0.001(8) 0.004(7) 0.010(7)
Cl2J 0.105(7) 0.119(7) 0.145(8) -0.035(6) 0.004(6) -0.006(6)
C1M 0.127(7) 0.132(7) 0.129(7) 0.003(5) -0.001(5) -0.003(5)
Cl1M 0.050(4) 0.106(5) 0.092(5) 0.026(5) 0.010(4) -0.015(4)
Cl2M 0.135(6) 0.159(6) 0.135(6) -0.004(4) -0.001(4) -0.006(4)
C1X 0.134(8) 0.136(8) 0.138(8) -0.006(5) 0.003(5) -0.001(5)
Cl1X 0.103(7) 0.117(8) 0.146(8) -0.032(7) 0.021(6) -0.014(6)
Cl2X 0.115(7) 0.113(7) 0.138(7) -0.030(6) 0.030(6) 0.018(6)

loop_
_atom_type_symbol
_atom_type_description
_atom_type_scat_dispersion_real
_atom_type_scat_dispersion_imag
_atom_type_scat_source
C C 0.0033 0.0016 'International Tables Vol C Tables 4.2.6.8 and 6.1.1.4'
H H 0.0000 0.0000 'International Tables Vol C Tables 4.2.6.8 and 6.1.1.4'
N N 0.0061 0.0033 'International Tables Vol C Tables 4.2.6.8 and 6.1.1.4'
O O 0.0106 0.0060 'International Tables Vol C Tables 4.2.6.8 and 6.1.1.4'
P P 0.1023 0.0942 'International Tables Vol C Tables 4.2.6.8 and 6.1.1.4'
Cl Cl 0.1484 0.1585 'International Tables Vol C Tables 4.2.6.8 and 6.1.1.4'

loop_
_geom_angle_atom_site_label_1
_geom_angle_atom_site_label_2
_geom_angle_atom_site_label_3
_geom_angle
_geom_angle_site_symmetry_1
_geom_angle_site_symmetry_3
_geom_angle_publ_flag
N1A C1A C2A 106.8(3) . . ?
N1A C1A C53A 122.5(3) . . ?
C2A C1A C53A 130.5(3) . . ?
C1A C2A C3A 107.7(3) . . ?
C4A C3A C2A 108.4(3) . . ?
C3A C4A N1A 106.7(3) . . ?
C3A C4A C5A 131.6(3) . . ?
N1A C4A C5A 121.6(3) . . ?
C4A C5A C19A 112.0(3) . . ?
C4A C5A C18A 108.6(3) . . ?
C19A C5A C18A 107.8(3) . . ?
C4A C5A C6A 111.1(3) . . ?
C19A C5A C6A 109.4(3) . . ?
C18A C5A C6A 107.9(3) . . ?
C7A C6A C11A 119.4(3) . . ?
C7A C6A C5A 123.3(3) . . ?
C11A C6A C5A 117.3(3) . . ?
C6A C7A C8A 120.0(3) . . ?
C9A C8A C7A 120.4(4) . . ?
C8A C9A C10A 119.0(3) . . ?
C9A C10A C11A 121.1(3) . . ?
C9A C10A O1A 116.0(3) . . ?
C11A C10A O1A 122.8(3) . . ?
C10A C11A C6A 120.1(3) . . ?
C13A C12A C17A 120.7(3) . . ?
C13A C12A P1A 118.0(3) . . ?
C17A C12A P1A 121.2(3) . . ?
C12A C13A C14A 119.4(4) . . ?
C15A C14A C13A 119.1(4) . . ?
C16A C15A C14A 121.1(3) . . ?
C15A C16A C17A 121.0(4) . . ?
C16A C17A C12A 118.7(4) . . ?
N2A C19A C20A 106.9(3) . . ?
N2A C19A C5A 122.3(3) . . ?
C20A C19A C5A 130.6(3) . . ?
C19A C20A C21A 107.5(3) . . ?
C22A C21A C20A 108.6(3) . . ?
C21A C22A N2A 106.5(3) . . ?
C21A C22A C23A 132.0(3) . . ?
N2A C22A C23A 121.5(3) . . ?
C22A C23A C31A 110.8(3) . . ?
C22A C23A C24A 110.4(3) . . ?
C31A C23A C24A 112.1(3) . . ?
C22A C23A C30A 109.0(3) . . ?
C31A C23A C30A 108.3(3) . . ?
C24A C23A C30A 106.2(3) . . ?
C29A C24A C25A 118.5(3) . . ?
C29A C24A C23A 123.0(3) . . ?
C25A C24A C23A 118.4(3) . . ?
C26A C25A C24A 119.8(3) . . ?
C25A C26A C27A 121.4(3) . . ?
C25A C26A O3A 122.5(3) . . ?
C27A C26A O3A 116.1(3) . . ?
C28A C27A C26A 118.4(4) . . ?
C27A C28A C29A 121.0(4) . . ?
C24A C29A C28A 120.9(3) . . ?
C32A C31A N3A 106.6(3) . . ?
C32A C31A C23A 130.0(3) . . ?
N3A C31A C23A 123.4(3) . . ?
C31A C32A C33A 108.3(3) . . ?
C34A C33A C32A 107.9(3) . . ?
C33A C34A N3A 106.7(3) . . ?
C33A C34A C35A 129.9(3) . . ?
N3A C34A C35A 123.0(3) . . ?
C34A C35A C49A 112.9(3) . . ?
C34A C35A C36A 109.9(3) . . ?
C49A C35A C36A 110.6(3) . . ?
C34A C35A C48A 108.0(3) . . ?
C49A C35A C48A 107.7(3) . . ?
C36A C35A C48A 107.5(3) . . ?
C37A C36A C41A 117.7(3) . . ?
C37A C36A C35A 122.8(3) . . ?
C41A C36A C35A 119.3(3) . . ?
C38A C37A C36A 121.5(4) . . ?
C39A C38A C37A 120.9(4) . . ?
C38A C39A C40A 118.5(4) . . ?
O4A C40A C39A 115.9(3) . . ?
O4A C40A C41A 122.4(3) . . ?
C39A C40A C41A 121.4(4) . . ?
C40A C41A C36A 120.0(3) . . ?
C43A C42A O4A 120.7(4) . . ?
C43A C42A C47A 122.5(4) . . ?
O4A C42A C47A 116.7(4) . . ?
C42A C43A C44A 119.2(4) . . ?
C45A C44A C43A 118.5(4) . . ?
C46A C45A C44A 122.5(3) . . ?
C46A C45A N5A 118.8(3) . . ?
C44A C45A N5A 118.6(3) . . ?
C45A C46A C47A 119.4(4) . . ?
O7A C47A C42A 120.2(4) . . ?
O7A C47A C46A 121.7(4) . . ?
C42A C47A C46A 117.8(4) . . ?
C50A C49A N4A 107.0(3) . . ?
C50A C49A C35A 130.6(3) . . ?
N4A C49A C35A 122.2(3) . . ?
C49A C50A C51A 108.1(3) . . ?
C52A C51A C50A 108.6(3) . . ?
C51A C52A N4A 106.8(3) . . ?
C51A C52A C53A 130.8(3) . . ?
N4A C52A C53A 122.4(3) . . ?
C1A C53A C52A 111.8(3) . . ?
C1A C53A C60A 108.3(3) . . ?
C52A C53A C60A 108.6(3) . . ?
C1A C53A C54A 110.1(3) . . ?
C52A C53A C54A 110.8(3) . . ?
C60A C53A C54A 107.1(3) . . ?
C55A C54A C59A 119.3(3) . . ?
C55A C54A C53A 119.8(3) . . ?
C59A C54A C53A 120.8(3) . . ?
C56A C55A C54A 119.8(4) . . ?
C57A C56A C55A 121.6(4) . . ?
C56A C57A C58A 118.7(4) . . ?
O7A C58A C59A 123.7(3) . . ?
O7A C58A C57A 115.3(3) . . ?
C59A C58A C57A 121.0(4) . . ?
C58A C59A C54A 119.5(3) . . ?
C1A N1A C4A 110.4(3) . . ?
C19A N2A C22A 110.4(3) . . ?
C31A N3A C34A 110.6(3) . . ?
C49A N4A C52A 109.6(3) . . ?
O5A N5A O6A 123.0(3) . . ?
O5A N5A C45A 119.3(3) . . ?
O6A N5A C45A 117.7(3) . . ?
C10A O1A P1A 129.7(2) . . ?
C26A O3A P1A 123.9(2) . . ?
C40A O4A C42A 118.8(3) . . ?
C47A O7A C58A 120.0(3) . . ?
O2A P1A O3A 115.26(15) . . ?
O2A P1A O1A 115.44(14) . . ?
O3A P1A O1A 102.98(15) . . ?
O2A P1A C12A 116.53(15) . . ?
O3A P1A C12A 102.27(16) . . ?
O1A P1A C12A 102.36(15) . . ?
C2B C1B N1B 106.4(4) . . ?
C2B C1B C53B 130.5(5) . . ?
N1B C1B C53B 122.9(5) . . ?
C1B C2B C3B 108.7(5) . . ?
C4B C3B C2B 108.2(4) . . ?
C3B C4B N1B 106.8(4) . . ?
C3B C4B C5B 129.6(5) . . ?
N1B C4B C5B 123.5(5) . . ?
C19B C5B C4B 109.3(5) . . ?
C19B C5B C6B 110.2(5) . . ?
C4B C5B C6B 113.0(5) . . ?
C19B C5B C18B 108.8(5) . . ?
C4B C5B C18B 108.9(5) . . ?
C6B C5B C18B 106.4(5) . . ?
C7B C6B C11B 118.7(5) . . ?
C7B C6B C5B 121.5(5) . . ?
C11B C6B C5B 119.6(5) . . ?
C6B C7B C8B 120.4(5) . . ?
C9B C8B C7B 120.6(6) . . ?
C10B C9B C8B 118.7(5) . . ?
C9B C10B C11B 122.1(5) . . ?
C9B C10B O1B 115.9(5) . . ?
C11B C10B O1B 121.7(6) . . ?
C10B C11B C6B 119.5(5) . . ?
C13B C12B C17B 118.8(4) . . ?
C13B C12B P1B 119.4(4) . . ?
C17B C12B P1B 121.8(4) . . ?
C12B C13B C14B 121.0(5) . . ?
C15B C14B C13B 120.0(5) . . ?
C14B C15B C16B 119.3(5) . . ?
C17B C16B C15B 121.0(5) . . ?
C16B C17B C12B 119.9(5) . . ?
C20B C19B N2B 106.6(5) . . ?
C20B C19B C5B 132.7(6) . . ?
N2B C19B C5B 120.3(5) . . ?
C19B C20B C21B 108.1(5) . . ?
C22B C21B C20B 108.9(5) . . ?
C21B C22B N2B 105.3(5) . . ?
C21B C22B C23B 132.2(5) . . ?
N2B C22B C23B 121.6(5) . . ?
C31B C23B C22B 112.6(5) . . ?
C31B C23B C30B 108.4(5) . . ?
C22B C23B C30B 108.5(5) . . ?
C31B C23B C24B 109.7(5) . . ?
C22B C23B C24B 110.2(5) . . ?
C30B C23B C24B 107.3(5) . . ?
C25B C24B C29B 119.8(5) . . ?
C25B C24B C23B 119.6(5) . . ?
C29B C24B C23B 120.6(6) . . ?
C26B C25B C24B 120.6(6) . . ?
C25B C26B C27B 120.2(6) . . ?
C28B C27B C26B 119.0(6) . . ?
C27B C28B C29B 121.9(5) . . ?
C27B C28B O3B 115.4(6) . . ?
C29B C28B O3B 121.8(7) . . ?
C28B C29B C24B 118.5(6) . . ?
N3B C31B C32B 106.7(5) . . ?
N3B C31B C23B 123.2(5) . . ?
C32B C31B C23B 130.1(6) . . ?
C31B C32B C33B 107.4(5) . . ?
C34B C33B C32B 108.4(5) . . ?
C33B C34B N3B 106.4(5) . . ?
C33B C34B C35B 129.8(6) . . ?
N3B C34B C35B 123.6(5) . . ?
C34B C35B C49B 110.4(5) . . ?
C34B C35B C48B 108.8(5) . . ?
C49B C35B C48B 108.4(5) . . ?
C34B C35B C36B 112.2(5) . . ?
C49B C35B C36B 108.6(5) . . ?
C48B C35B C36B 108.4(5) . . ?
C41B C36B C37B 118.4(5) . . ?
C41B C36B C35B 120.1(5) . . ?
C37B C36B C35B 121.5(5) . . ?
C36B C37B C38B 120.1(6) . . ?
C39B C38B C37B 121.5(6) . . ?
C38B C39B C40B 118.1(6) . . ?
C41B C40B O4B 121.2(6) . . ?
C41B C40B C39B 120.3(6) . . ?
O4B C40B C39B 118.3(6) . . ?
C36B C41B C40B 121.5(6) . . ?
C50B C49B N4B 107.1(4) . . ?
C50B C49B C35B 131.5(6) . . ?
N4B C49B C35B 120.7(5) . . ?
C49B C50B C51B 108.2(5) . . ?
C52B C51B C50B 107.4(5) . . ?
N4B C52B C51B 106.9(4) . . ?
N4B C52B C53B 121.8(5) . . ?
C51B C52B C53B 131.3(5) . . ?
C52B C53B C1B 111.4(5) . . ?
C52B C53B C54B 111.7(5) . . ?
C1B C53B C54B 110.3(5) . . ?
C52B C53B C60B 108.2(5) . . ?
C1B C53B C60B 108.3(5) . . ?
C54B C53B C60B 106.7(5) . . ?
C59B C54B C55B 118.5(5) . . ?
C59B C54B C53B 120.0(5) . . ?
C55B C54B C53B 121.3(5) . . ?
C56B C55B C54B 119.0(5) . . ?
C55B C56B C57B 122.2(5) . . ?
C55B C56B O7B 123.3(6) . . ?
C57B C56B O7B 114.2(6) . . ?
C58B C57B C56B 118.5(5) . . ?
C59B C58B C57B 120.3(5) . . ?
C58B C59B C54B 121.3(5) . . ?
C4B N1B C1B 109.8(5) . . ?
C22B N2B C19B 110.9(5) . . ?
C31B N3B C34B 111.0(5) . . ?
C52B N4B C49B 110.3(4) . . ?
C10B O1B P1B 129.1(7) . . ?
C28B O3B P1B 127.9(7) . . ?
O2B P1B O1B 115.4(4) . . ?
O2B P1B O3B 115.9(5) . . ?
O1B P1B O3B 102.1(4) . . ?
O2B P1B C12B 115.6(4) . . ?
O1B P1B C12B 105.4(4) . . ?
O3B P1B C12B 100.4(3) . . ?
C2B' C1B' N1B' 105.7(8) . . ?
C2B' C1B' C53' 132.2(10) . . ?
N1B' C1B' C53' 121.9(10) . . ?
C1B' C2B' C3B' 108.8(8) . . ?
C4B' C3B' C2B' 107.5(8) . . ?
C3B' C4B' N1B' 106.4(8) . . ?
C3B' C4B' C5B' 130.2(10) . . ?
N1B' C4B' C5B' 122.7(10) . . ?
C19' C5B' C4B' 109.5(10) . . ?
C19' C5B' C6B' 110.9(9) . . ?
C4B' C5B' C6B' 112.1(10) . . ?
C19' C5B' C18' 108.6(10) . . ?
C4B' C5B' C18' 109.2(10) . . ?
C6B' C5B' C18' 106.5(10) . . ?
C7B' C6B' C11' 119.1(9) . . ?
C7B' C6B' C5B' 121.9(10) . . ?
C11' C6B' C5B' 118.8(10) . . ?
C6B' C7B' C8B' 119.9(10) . . ?
C9B' C8B' C7B' 120.4(12) . . ?
C10' C9B' C8B' 118.4(10) . . ?
C9B' C10' C11' 122.2(9) . . ?
C9B' C10' O1B' 117.0(10) . . ?
C11' C10' O1B' 120.7(10) . . ?
C10' C11' C6B' 118.9(10) . . ?
C13' C12' C17' 120.0 . . ?
C13' C12' P1B' 120.3(7) . . ?
C17' C12' P1B' 119.7(7) . . ?
C12' C13' C14' 120.0 . . ?
C15' C14' C13' 120.0 . . ?
C14' C15' C16' 120.0 . . ?
C17' C16' C15' 120.0 . . ?
C16' C17' C12' 120.0 . . ?
C20' C19' N2B' 106.5(8) . . ?
C20' C19' C5B' 131.3(11) . . ?
N2B' C19' C5B' 122.2(10) . . ?
C19' C20' C21' 108.2(8) . . ?
C22' C21' C20' 108.8(8) . . ?
C21' C22' N2B' 104.8(8) . . ?
C21' C22' C23' 133.0(10) . . ?
N2B' C22' C23' 122.3(10) . . ?
C31' C23' C22' 112.5(9) . . ?
C31' C23' C30' 108.9(9) . . ?
C22' C23' C30' 108.8(9) . . ?
C31' C23' C24' 108.4(9) . . ?
C22' C23' C24' 111.1(9) . . ?
C30' C23' C24' 107.0(9) . . ?
C25' C24' C29' 119.4(9) . . ?
C25' C24' C23' 118.8(9) . . ?
C29' C24' C23' 121.3(9) . . ?
C26' C25' C24' 121.0(9) . . ?
C25' C26' C27' 119.9(10) . . ?
C28' C27' C26' 118.8(9) . . ?
C27' C28' C29' 122.3(9) . . ?
C27' C28' O3B' 114.2(11) . . ?
C29' C28' O3B' 122.0(11) . . ?
C24' C29' C28' 118.3(9) . . ?
N3B' C31' C32' 107.0(8) . . ?
N3B' C31' C23' 121.2(9) . . ?
C32' C31' C23' 131.8(10) . . ?
C31' C32' C33' 107.6(8) . . ?
C34' C33' C32' 107.9(8) . . ?
C33' C34' N3B' 106.7(8) . . ?
C33' C34' C35' 130.7(10) . . ?
N3B' C34' C35' 122.4(9) . . ?
C34' C35' C49' 110.1(9) . . ?
C34' C35' C48' 109.1(9) . . ?
C49' C35' C48' 108.5(9) . . ?
C34' C35' C36' 112.6(9) . . ?
C49' C35' C36' 108.6(9) . . ?
C48' C35' C36' 107.9(9) . . ?
C41' C36' C37' 118.2(9) . . ?
C41' C36' C35' 120.5(9) . . ?
C37' C36' C35' 121.3(9) . . ?
C36' C37' C38' 119.4(11) . . ?
C39' C38' C37' 122.4(11) . . ?
C38' C39' C40' 118.0(10) . . ?
C39' C40' C41' 119.4(11) . . ?
C39' C40' O4B' 116.4(12) . . ?
C41' C40' O4B' 124.2(13) . . ?
C36' C41' C40' 122.3(11) . . ?
C50' C49' N4B' 106.6(8) . . ?
C50' C49' C35' 130.6(10) . . ?
N4B' C49' C35' 121.8(10) . . ?
C49' C50' C51' 108.1(8) . . ?
C52' C51' C50' 107.3(8) . . ?
N4B' C52' C51' 106.6(8) . . ?
N4B' C52' C53' 122.3(10) . . ?
C51' C52' C53' 131.0(10) . . ?
C52' C53' C1B' 111.0(10) . . ?
C52' C53' C54' 111.5(10) . . ?
C1B' C53' C54' 110.4(10) . . ?
C52' C53' C60' 108.2(10) . . ?
C1B' C53' C60' 108.7(10) . . ?
C54' C53' C60' 106.9(10) . . ?
C59' C54' C55' 118.7(9) . . ?
C59' C54' C53' 120.9(10) . . ?
C55' C54' C53' 120.4(10) . . ?
C56' C55' C54' 118.3(10) . . ?
O7B' C56' C55' 135.0(17) . . ?
O7B' C56' C57' 100.4(16) . . ?
C55' C56' C57' 123.1(11) . . ?
C58' C57' C56' 118.2(11) . . ?
C59' C58' C57' 120.4(11) . . ?
C58' C59' C54' 121.1(10) . . ?
C4B' N1B' C1B' 108.9(10) . . ?
C19' N2B' C22' 110.9(9) . . ?
C31' N3B' C34' 110.6(8) . . ?
C52' N4B' C49' 110.3(9) . . ?
C10' O1B' P1B' 132.2(11) . . ?
C28' O3B' P1B' 127.8(10) . . ?
O2B' P1B' O1B' 116.9(10) . . ?
O2B' P1B' O3B' 115.9(10) . . ?
O1B' P1B' O3B' 101.8(8) . . ?
O2B' P1B' C12' 116.3(9) . . ?
O1B' P1B' C12' 103.6(8) . . ?
O3B' P1B' C12' 100.0(7) . . ?
O4B C42B C43B 120.8(3) . . ?
O4B C42B C47B 119.2(3) . . ?
C43B C42B C47B 120.0 . . ?
C42B C43B C44B 120.0 . . ?
C45B C44B C43B 120.0 . . ?
C45B C44B N5B 120.4(4) . . ?
C43B C44B N5B 119.5(4) . . ?
C44B C45B C46B 120.0 . . ?
C45B C46B C47B 120.0 . . ?
O7B C47B C46B 118.1(4) . . ?
O7B C47B C42B 120.9(4) . . ?
C46B C47B C42B 120.0 . . ?
O5B N5B O6B 122.4(7) . . ?
O5B N5B C44B 118.6(6) . . ?
O6B N5B C44B 118.9(7) . . ?
C42B O4B C40B 117.3(5) . . ?
C47B O7B C56B 123.1(6) . . ?
C43' C42' O4B' 119.5(11) . . ?
C43' C42' C47' 118.6(9) . . ?
O4B' C42' C47' 120.2(11) . . ?
C42' C43' C44' 119.0(9) . . ?
C43' C44' C45' 122.2(9) . . ?
C43' C44' N5B' 115.9(9) . . ?
C45' C44' N5B' 121.8(9) . . ?
C46' C45' C44' 118.1(9) . . ?
C47' C46' C45' 119.5(10) . . ?
O7B' C47' C46' 118.2(11) . . ?
O7B' C47' C42' 120.3(11) . . ?
C46' C47' C42' 121.5(9) . . ?
O5B' N5B' O6B' 120.0(13) . . ?
O5B' N5B' C44' 117.8(11) . . ?
O6B' N5B' C44' 122.1(12) . . ?
C42' O4B' C40' 120.6(19) . . ?
C56' O7B' C47' 113(2) . . ?
C43" C42" C47" 120.0 . . ?
C43" C42" O4B" 118.4(9) . . ?
C47" C42" O4B" 121.2(9) . . ?
C44" C43" C42" 120.0 . . ?
C43" C44" C45" 120.0 . . ?
C43" C44" N5B" 120.2(8) . . ?
C45" C44" N5B" 119.8(8) . . ?
C44" C45" C46" 120.0 . . ?
C45" C46" C47" 120.0 . . ?
O7B" C47" C46" 118.8(10) . . ?
O7B" C47" C42" 121.0(10) . . ?
C46" C47" C42" 120.0 . . ?
O5B" N5B" O6B" 122.1(13) . . ?
O5B" N5B" C44" 118.7(12) . . ?
O6B" N5B" C44" 118.9(11) . . ?
Cl2R C1R Cl1R 111.4(4) . . ?
Cl2S C1S Cl1S 112.3(3) . . ?
Cl1T C1T Cl2T 108.0(8) . . ?
Cl3T C1T' Cl4T 110.3(10) . . ?
Cl1U C1U Cl2U 105.5(7) . . ?
Cl1U C1U' Cl3U 118.7(9) . . ?
Cl1K C1K Cl2K 114.2(12) . . ?
Cl1H C1H Cl2H 105.3(10) . . ?
Cl2J C1J Cl1J 107.8(11) . . ?
Cl2M C1M Cl1M 121.3(13) . . ?
Cl1U Cl2M C1M 160(3) . . ?
Cl1X C1X Cl2X 111.9(12) . . ?

loop_
_geom_bond_atom_site_label_1
_geom_bond_atom_site_label_2
_geom_bond_distance
_geom_bond_site_symmetry_2
_geom_bond_publ_flag
C1A N1A 1.366(4) . ?
C1A C2A 1.368(5) . ?
C1A C53A 1.507(5) . ?
C2A C3A 1.418(5) . ?
C3A C4A 1.350(5) . ?
C4A N1A 1.386(4) . ?
C4A C5A 1.509(5) . ?
C5A C19A 1.510(5) . ?
C5A C18A 1.536(5) . ?
C5A C6A 1.549(5) . ?
C6A C7A 1.369(5) . ?
C6A C11A 1.389(5) . ?
C7A C8A 1.411(5) . ?
C8A C9A 1.371(5) . ?
C9A C10A 1.377(5) . ?
C10A C11A 1.382(5) . ?
C10A O1A 1.394(4) . ?
C12A C13A 1.377(5) . ?
C12A C17A 1.388(5) . ?
C12A P1A 1.773(3) . ?
C13A C14A 1.397(5) . ?
C14A C15A 1.383(6) . ?
C15A C16A 1.343(6) . ?
C16A C17A 1.387(5) . ?
C19A N2A 1.376(4) . ?
C19A C20A 1.376(5) . ?
C20A C21A 1.418(5) . ?
C21A C22A 1.364(5) . ?
C22A N2A 1.385(4) . ?
C22A C23A 1.501(5) . ?
C23A C31A 1.523(5) . ?
C23A C24A 1.547(5) . ?
C23A C30A 1.548(5) . ?
C24A C29A 1.371(5) . ?
C24A C25A 1.402(5) . ?
C25A C26A 1.373(5) . ?
C26A C27A 1.384(5) . ?
C26A O3A 1.408(4) . ?
C27A C28A 1.370(5) . ?
C28A C29A 1.381(5) . ?
C31A C32A 1.360(5) . ?
C31A N3A 1.374(4) . ?
C32A C33A 1.417(5) . ?
C33A C34A 1.362(5) . ?
C34A N3A 1.377(4) . ?
C34A C35A 1.521(5) . ?
C35A C49A 1.528(5) . ?
C35A C36A 1.532(5) . ?
C35A C48A 1.538(5) . ?
C36A C37A 1.387(5) . ?
C36A C41A 1.396(5) . ?
C37A C38A 1.378(5) . ?
C38A C39A 1.367(6) . ?
C39A C40A 1.381(5) . ?
C40A O4A 1.370(5) . ?
C40A C41A 1.385(5) . ?
C42A C43A 1.375(6) . ?
C42A O4A 1.381(5) . ?
C42A C47A 1.382(6) . ?
C43A C44A 1.382(5) . ?
C44A C45A 1.377(5) . ?
C45A C46A 1.366(5) . ?
C45A N5A 1.454(4) . ?
C46A C47A 1.392(5) . ?
C47A O7A 1.369(5) . ?
C49A C50A 1.362(5) . ?
C49A N4A 1.372(4) . ?
C50A C51A 1.402(5) . ?
C51A C52A 1.350(5) . ?
C52A N4A 1.389(4) . ?
C52A C53A 1.522(5) . ?
C53A C60A 1.539(5) . ?
C53A C54A 1.552(5) . ?
C54A C55A 1.388(5) . ?
C54A C59A 1.397(5) . ?
C55A C56A 1.379(6) . ?
C56A C57A 1.369(6) . ?
C57A C58A 1.389(5) . ?
C58A O7A 1.377(5) . ?
C58A C59A 1.383(5) . ?
N5A O5A 1.212(4) . ?
N5A O6A 1.222(4) . ?
O1A P1A 1.587(3) . ?
O2A P1A 1.455(2) . ?
O3A P1A 1.586(3) . ?
C1B C2B 1.354(6) . ?
C1B N1B 1.397(6) . ?
C1B C53B 1.505(6) . ?
C2B C3B 1.407(6) . ?
C3B C4B 1.365(6) . ?
C4B N1B 1.374(6) . ?
C4B C5B 1.525(6) . ?
C5B C19B 1.500(6) . ?
C5B C6B 1.543(6) . ?
C5B C18B 1.557(6) . ?
C6B C7B 1.387(7) . ?
C6B C11B 1.401(6) . ?
C7B C8B 1.390(6) . ?
C8B C9B 1.386(6) . ?
C9B C10B 1.361(6) . ?
C10B C11B 1.386(6) . ?
C10B O1B 1.408(6) . ?
C12B C13B 1.381(6) . ?
C12B C17B 1.390(6) . ?
C12B P1B 1.776(5) . ?
C13B C14B 1.398(6) . ?
C14B C15B 1.361(6) . ?
C15B C16B 1.394(6) . ?
C16B C17B 1.379(6) . ?
C19B C20B 1.359(6) . ?
C19B N2B 1.383(6) . ?
C20B C21B 1.406(7) . ?
C21B C22B 1.378(7) . ?
C22B N2B 1.381(6) . ?
C22B C23B 1.511(7) . ?
C23B C31B 1.505(7) . ?
C23B C30B 1.547(7) . ?
C23B C24B 1.555(6) . ?
C24B C25B 1.386(7) . ?
C24B C29B 1.397(7) . ?
C25B C26B 1.384(7) . ?
C26B C27B 1.392(7) . ?
C27B C28B 1.369(7) . ?
C28B C29B 1.397(6) . ?
C28B O3B 1.414(8) . ?
C31B N3B 1.364(6) . ?
C31B C32B 1.374(7) . ?
C32B C33B 1.418(8) . ?
C33B C34B 1.362(7) . ?
C34B N3B 1.378(6) . ?
C34B C35B 1.506(7) . ?
C35B C49B 1.515(6) . ?
C35B C48B 1.540(7) . ?
C35B C36B 1.562(6) . ?
C36B C41B 1.369(7) . ?
C36B C37B 1.383(7) . ?
C37B C38B 1.401(8) . ?
C38B C39B 1.366(9) . ?
C39B C40B 1.393(8) . ?
C40B C41B 1.388(7) . ?
C40B O4B 1.390(9) . ?
C49B C50B 1.360(7) . ?
C49B N4B 1.372(6) . ?
C50B C51B 1.409(7) . ?
C51B C52B 1.376(7) . ?
C52B N4B 1.367(5) . ?
C52B C53B 1.504(6) . ?
C53B C54B 1.547(6) . ?
C53B C60B 1.554(6) . ?
C54B C59B 1.394(6) . ?
C54B C55B 1.401(6) . ?
C55B C56B 1.373(7) . ?
C56B C57B 1.383(7) . ?
C56B O7B 1.420(9) . ?
C57B C58B 1.380(7) . ?
C58B C59B 1.368(7) . ?
O1B P1B 1.588(4) . ?
O2B P1B 1.462(5) . ?
O3B P1B 1.589(4) . ?
C1B' C2B' 1.355(9) . ?
C1B' N1B' 1.400(9) . ?
C1B' C53' 1.506(8) . ?
C2B' C3B' 1.409(9) . ?
C3B' C4B' 1.364(8) . ?
C4B' N1B' 1.376(9) . ?
C4B' C5B' 1.523(8) . ?
C5B' C19' 1.498(8) . ?
C5B' C6B' 1.543(8) . ?
C5B' C18' 1.557(9) . ?
C6B' C7B' 1.386(9) . ?
C6B' C11' 1.400(9) . ?
C7B' C8B' 1.391(9) . ?
C8B' C9B' 1.386(9) . ?
C9B' C10' 1.362(9) . ?
C10' C11' 1.387(9) . ?
C10' O1B' 1.402(9) . ?
C12' C13' 1.3900 . ?
C12' C17' 1.3900 . ?
C12' P1B' 1.775(7) . ?
C13' C14' 1.3900 . ?
C14' C15' 1.3900 . ?
C15' C16' 1.3900 . ?
C16' C17' 1.3900 . ?
C19' C20' 1.361(9) . ?
C19' N2B' 1.380(9) . ?
C20' C21' 1.402(10) . ?
C21' C22' 1.382(9) . ?
C22' N2B' 1.384(9) . ?
C22' C23' 1.508(9) . ?
C23' C31' 1.507(9) . ?
C23' C30' 1.547(9) . ?
C23' C24' 1.558(8) . ?
C24' C25' 1.389(9) . ?
C24' C29' 1.395(9) . ?
C25' C26' 1.383(9) . ?
C26' C27' 1.392(9) . ?
C27' C28' 1.370(9) . ?
C28' C29' 1.398(9) . ?
C28' O3B' 1.414(10) . ?
C31' N3B' 1.364(9) . ?
C31' C32' 1.370(9) . ?
C32' C33' 1.422(10) . ?
C33' C34' 1.362(9) . ?
C34' N3B' 1.378(9) . ?
C34' C35' 1.503(9) . ?
C35' C49' 1.514(9) . ?
C35' C48' 1.540(9) . ?
C35' C36' 1.563(9) . ?
C36' C41' 1.367(10) . ?
C36' C37' 1.387(10) . ?
C37' C38' 1.398(10) . ?
C38' C39' 1.364(12) . ?
C39' C40' 1.394(12) . ?
C40' C41' 1.394(10) . ?
C40' O4B' 1.47(2) . ?
C49' C50' 1.362(9) . ?
C49' N4B' 1.371(8) . ?
C50' C51' 1.412(10) . ?
C51' C52' 1.378(9) . ?
C52' N4B' 1.366(9) . ?
C52' C53' 1.506(8) . ?
C53' C54' 1.549(9) . ?
C53' C60' 1.553(9) . ?
C54' C59' 1.394(9) . ?
C54' C55' 1.403(9) . ?
C55' C56' 1.372(10) . ?
C56' O7B' 1.23(2) . ?
C56' C57' 1.378(10) . ?
C57' C58' 1.378(10) . ?
C58' C59' 1.371(10) . ?
O1B' P1B' 1.585(8) . ?
O2B' P1B' 1.457(8) . ?
O3B' P1B' 1.591(8) . ?
C42B O4B 1.387(5) . ?
C42B C43B 1.3900 . ?
C42B C47B 1.3900 . ?
C43B C44B 1.3900 . ?
C44B C45B 1.3900 . ?
C44B N5B 1.441(6) . ?
C45B C46B 1.3900 . ?
C46B C47B 1.3900 . ?
C47B O7B 1.356(5) . ?
O5B N5B 1.204(8) . ?
O6B N5B 1.237(7) . ?
C42' C43' 1.388(8) . ?
C42' O4B' 1.389(10) . ?
C42' C47' 1.390(8) . ?
C43' C44' 1.391(8) . ?
C44' C45' 1.392(8) . ?
C44' N5B' 1.444(9) . ?
C45' C46' 1.387(8) . ?
C46' C47' 1.387(8) . ?
C47' O7B' 1.348(9) . ?
O5B' N5B' 1.213(10) . ?
O6B' N5B' 1.230(10) . ?
C42" C43" 1.3900 . ?
C42" C47" 1.3900 . ?
C42" O4B" 1.393(9) . ?
C43" C44" 1.3900 . ?
C44" C45" 1.3900 . ?
C44" N5B" 1.441(9) . ?
C45" C46" 1.3900 . ?
C46" C47" 1.3900 . ?
C47" O7B" 1.344(9) . ?
O5B" N5B" 1.212(11) . ?
O6B" N5B" 1.230(11) . ?
Cl1R C1R 1.763(5) . ?
Cl2R C1R 1.730(6) . ?
C1S Cl2S 1.735(5) . ?
C1S Cl1S 1.788(4) . ?
C1T Cl1T 1.751(8) . ?
C1T Cl2T 1.761(8) . ?
C1T' Cl3T 1.740(12) . ?
C1T' Cl4T 1.752(11) . ?
Cl1U Cl2M 1.060(14) . ?
Cl1U C1U' 1.734(10) . ?
Cl1U C1U 1.738(10) . ?
C1U Cl2U 1.770(10) . ?
C1U' Cl3U 1.737(10) . ?
C1K Cl1K 1.772(10) . ?
C1K Cl2K 1.795(10) . ?
C1H Cl1H 1.795(10) . ?
C1H Cl2H 1.811(10) . ?
C1J Cl2J 1.786(10) . ?
C1J Cl1J 1.792(10) . ?
C1M Cl2M 1.779(10) . ?
C1M Cl1M 1.799(10) . ?
C1X Cl1X 1.791(10) . ?
C1X Cl2X 1.797(10) . ?

loop_
_geom_torsion_atom_site_label_1
_geom_torsion_atom_site_label_2
_geom_torsion_atom_site_label_3
_geom_torsion_atom_site_label_4
_geom_torsion
_geom_torsion_site_symmetry_1
_geom_torsion_site_symmetry_2
_geom_torsion_site_symmetry_3
_geom_torsion_site_symmetry_4
_geom_torsion_publ_flag
N1A C1A C2A C3A 0.3(4) . . . . ?
C53A C1A C2A C3A 174.2(3) . . . . ?
C1A C2A C3A C4A -0.5(4) . . . . ?
C2A C3A C4A N1A 0.5(4) . . . . ?
C2A C3A C4A C5A -176.6(4) . . . . ?
C3A C4A C5A C19A -119.3(4) . . . . ?
N1A C4A C5A C19A 64.0(4) . . . . ?
C3A C4A C5A C18A -0.4(5) . . . . ?
N1A C4A C5A C18A -177.2(3) . . . . ?
C3A C4A C5A C6A 118.0(4) . . . . ?
N1A C4A C5A C6A -58.7(4) . . . . ?
C4A C5A C6A C7A -14.3(5) . . . . ?
C19A C5A C6A C7A -138.5(3) . . . . ?
C18A C5A C6A C7A 104.5(4) . . . . ?
C4A C5A C6A C11A 167.0(3) . . . . ?
C19A C5A C6A C11A 42.8(4) . . . . ?
C18A C5A C6A C11A -74.1(4) . . . . ?
C11A C6A C7A C8A -1.7(5) . . . . ?
C5A C6A C7A C8A 179.7(3) . . . . ?
C6A C7A C8A C9A 0.3(6) . . . . ?
C7A C8A C9A C10A 0.6(6) . . . . ?
C8A C9A C10A C11A -0.1(6) . . . . ?
C8A C9A C10A O1A -177.7(4) . . . . ?
C9A C10A C11A C6A -1.3(5) . . . . ?
O1A C10A C11A C6A 176.1(3) . . . . ?
C7A C6A C11A C10A 2.2(5) . . . . ?
C5A C6A C11A C10A -179.1(3) . . . . ?
C17A C12A C13A C14A -1.3(5) . . . . ?
P1A C12A C13A C14A -178.2(3) . . . . ?
C12A C13A C14A C15A -0.6(5) . . . . ?
C13A C14A C15A C16A 2.2(6) . . . . ?
C14A C15A C16A C17A -2.0(6) . . . . ?
C15A C16A C17A C12A 0.1(5) . . . . ?
C13A C12A C17A C16A 1.6(5) . . . . ?
P1A C12A C17A C16A 178.3(3) . . . . ?
C4A C5A C19A N2A -86.7(4) . . . . ?
C18A C5A C19A N2A 153.9(3) . . . . ?
C6A C5A C19A N2A 36.9(4) . . . . ?
C4A C5A C19A C20A 98.1(4) . . . . ?
C18A C5A C19A C20A -21.3(5) . . . . ?
C6A C5A C19A C20A -138.3(3) . . . . ?
N2A C19A C20A C21A -1.2(3) . . . . ?
C5A C19A C20A C21A 174.5(3) . . . . ?
C19A C20A C21A C22A -0.4(4) . . . . ?
C20A C21A C22A N2A 1.8(3) . . . . ?
C20A C21A C22A C23A -177.4(3) . . . . ?
C21A C22A C23A C31A -107.6(4) . . . . ?
N2A C22A C23A C31A 73.3(4) . . . . ?
C21A C22A C23A C24A 127.7(4) . . . . ?
N2A C22A C23A C24A -51.4(4) . . . . ?
C21A C22A C23A C30A 11.4(5) . . . . ?
N2A C22A C23A C30A -167.7(3) . . . . ?
C22A C23A C24A C29A 144.8(3) . . . . ?
C31A C23A C24A C29A 20.8(5) . . . . ?
C30A C23A C24A C29A -97.2(4) . . . . ?
C22A C23A C24A C25A -39.2(4) . . . . ?
C31A C23A C24A C25A -163.2(3) . . . . ?
C30A C23A C24A C25A 78.8(4) . . . . ?
C29A C24A C25A C26A -1.1(5) . . . . ?
C23A C24A C25A C26A -177.3(3) . . . . ?
C24A C25A C26A C27A 1.1(6) . . . . ?
C24A C25A C26A O3A 178.7(3) . . . . ?
C25A C26A C27A C28A -0.4(6) . . . . ?
O3A C26A C27A C28A -178.2(4) . . . . ?
C26A C27A C28A C29A -0.3(7) . . . . ?
C25A C24A C29A C28A 0.5(6) . . . . ?
C23A C24A C29A C28A 176.5(4) . . . . ?
C27A C28A C29A C24A 0.2(7) . . . . ?
C22A C23A C31A C32A 130.0(4) . . . . ?
C24A C23A C31A C32A -106.2(4) . . . . ?
C30A C23A C31A C32A 10.5(5) . . . . ?
C22A C23A C31A N3A -51.7(4) . . . . ?
C24A C23A C31A N3A 72.1(4) . . . . ?
C30A C23A C31A N3A -171.2(3) . . . . ?
N3A C31A C32A C33A 0.3(4) . . . . ?
C23A C31A C32A C33A 178.9(3) . . . . ?
C31A C32A C33A C34A 0.1(4) . . . . ?
C32A C33A C34A N3A -0.4(4) . . . . ?
C32A C33A C34A C35A -172.8(4) . . . . ?
C33A C34A C35A C49A -126.6(4) . . . . ?
N3A C34A C35A C49A 62.1(4) . . . . ?
C33A C34A C35A C36A 109.3(4) . . . . ?
N3A C34A C35A C36A -62.0(4) . . . . ?
C33A C34A C35A C48A -7.7(5) . . . . ?
N3A C34A C35A C48A -178.9(3) . . . . ?
C34A C35A C36A C37A -20.1(4) . . . . ?
C49A C35A C36A C37A -145.4(3) . . . . ?
C48A C35A C36A C37A 97.2(4) . . . . ?
C34A C35A C36A C41A 164.6(3) . . . . ?
C49A C35A C36A C41A 39.3(4) . . . . ?
C48A C35A C36A C41A -78.1(4) . . . . ?
C41A C36A C37A C38A 0.4(5) . . . . ?
C35A C36A C37A C38A -175.0(3) . . . . ?
C36A C37A C38A C39A -0.1(6) . . . . ?
C37A C38A C39A C40A -0.7(6) . . . . ?
C38A C39A C40A O4A -173.3(4) . . . . ?
C38A C39A C40A C41A 1.2(6) . . . . ?
O4A C40A C41A C36A 173.2(4) . . . . ?
C39A C40A C41A C36A -1.0(6) . . . . ?
C37A C36A C41A C40A 0.2(5) . . . . ?
C35A C36A C41A C40A 175.7(3) . . . . ?
O4A C42A C43A C44A 174.2(3) . . . . ?
C47A C42A C43A C44A -2.4(6) . . . . ?
C42A C43A C44A C45A 0.1(5) . . . . ?
C43A C44A C45A C46A 2.3(5) . . . . ?
C43A C44A C45A N5A -174.7(3) . . . . ?
C44A C45A C46A C47A -2.4(5) . . . . ?
N5A C45A C46A C47A 174.6(3) . . . . ?
C43A C42A C47A O7A 176.1(3) . . . . ?
O4A C42A C47A O7A -0.6(5) . . . . ?
C43A C42A C47A C46A 2.3(5) . . . . ?
O4A C42A C47A C46A -174.4(3) . . . . ?
C45A C46A C47A O7A -173.6(3) . . . . ?
C45A C46A C47A C42A 0.1(5) . . . . ?
C34A C35A C49A C50A 103.0(4) . . . . ?
C36A C35A C49A C50A -133.3(4) . . . . ?
C48A C35A C49A C50A -16.1(5) . . . . ?
C34A C35A C49A N4A -82.0(4) . . . . ?
C36A C35A C49A N4A 41.7(4) . . . . ?
C48A C35A C49A N4A 158.9(3) . . . . ?
N4A C49A C50A C51A -0.2(4) . . . . ?
C35A C49A C50A C51A 175.3(3) . . . . ?
C49A C50A C51A C52A -1.1(4) . . . . ?
C50A C51A C52A N4A 1.9(4) . . . . ?
C50A C51A C52A C53A 179.0(3) . . . . ?
N1A C1A C53A C52A -56.6(4) . . . . ?
C2A C1A C53A C52A 130.4(4) . . . . ?
N1A C1A C53A C60A -176.1(3) . . . . ?
C2A C1A C53A C60A 10.9(5) . . . . ?
N1A C1A C53A C54A 67.1(4) . . . . ?
C2A C1A C53A C54A -105.9(4) . . . . ?
C51A C52A C53A C1A -106.1(4) . . . . ?
N4A C52A C53A C1A 70.5(4) . . . . ?
C51A C52A C53A C60A 13.2(5) . . . . ?
N4A C52A C53A C60A -170.1(3) . . . . ?
C51A C52A C53A C54A 130.6(4) . . . . ?
N4A C52A C53A C54A -52.7(4) . . . . ?
C1A C53A C54A C55A 28.6(5) . . . . ?
C52A C53A C54A C55A 152.8(3) . . . . ?
C60A C53A C54A C55A -88.9(4) . . . . ?
C1A C53A C54A C59A -154.9(3) . . . . ?
C52A C53A C54A C59A -30.7(4) . . . . ?
C60A C53A C54A C59A 87.5(4) . . . . ?
C59A C54A C55A C56A 0.2(6) . . . . ?
C53A C54A C55A C56A 176.7(4) . . . . ?
C54A C55A C56A C57A 1.2(6) . . . . ?
C55A C56A C57A C58A -1.8(6) . . . . ?
C56A C57A C58A O7A 179.8(4) . . . . ?
C56A C57A C58A C59A 1.0(6) . . . . ?
O7A C58A C59A C54A -178.3(4) . . . . ?
C57A C58A C59A C54A 0.3(6) . . . . ?
C55A C54A C59A C58A -0.9(5) . . . . ?
C53A C54A C59A C58A -177.4(3) . . . . ?
C2A C1A N1A C4A 0.0(4) . . . . ?
C53A C1A N1A C4A -174.4(3) . . . . ?
C3A C4A N1A C1A -0.3(4) . . . . ?
C5A C4A N1A C1A 177.1(3) . . . . ?
C20A C19A N2A C22A 2.5(3) . . . . ?
C5A C19A N2A C22A -173.7(3) . . . . ?
C21A C22A N2A C19A -2.7(3) . . . . ?
C23A C22A N2A C19A 176.6(3) . . . . ?
C32A C31A N3A C34A -0.6(4) . . . . ?
C23A C31A N3A C34A -179.3(3) . . . . ?
C33A C34A N3A C31A 0.6(4) . . . . ?
C35A C34A N3A C31A 173.6(3) . . . . ?
C50A C49A N4A C52A 1.4(4) . . . . ?
C35A C49A N4A C52A -174.6(3) . . . . ?
C51A C52A N4A C49A -2.1(4) . . . . ?
C53A C52A N4A C49A -179.5(3) . . . . ?
C46A C45A N5A O5A 179.9(3) . . . . ?
C44A C45A N5A O5A -3.0(5) . . . . ?
C46A C45A N5A O6A -0.4(5) . . . . ?
C44A C45A N5A O6A 176.7(3) . . . . ?
C9A C10A O1A P1A -173.5(3) . . . . ?
C11A C10A O1A P1A 9.0(5) . . . . ?
C25A C26A O3A P1A 49.6(5) . . . . ?
C27A C26A O3A P1A -132.7(3) . . . . ?
C39A C40A O4A C42A -161.6(4) . . . . ?
C41A C40A O4A C42A 24.0(6) . . . . ?
C43A C42A O4A C40A 63.1(5) . . . . ?
C47A C42A O4A C40A -120.2(4) . . . . ?
C42A C47A O7A C58A 105.9(4) . . . . ?
C46A C47A O7A C58A -80.6(5) . . . . ?
C59A C58A O7A C47A -12.4(6) . . . . ?
C57A C58A O7A C47A 168.9(4) . . . . ?
C26A O3A P1A O2A -67.8(3) . . . . ?
C26A O3A P1A O1A 58.8(3) . . . . ?
C26A O3A P1A C12A 164.7(3) . . . . ?
C10A O1A P1A O2A 12.4(4) . . . . ?
C10A O1A P1A O3A -114.1(3) . . . . ?
C10A O1A P1A C12A 140.0(3) . . . . ?
C13A C12A P1A O2A 80.3(3) . . . . ?
C17A C12A P1A O2A -96.6(3) . . . . ?
C13A C12A P1A O3A -153.1(3) . . . . ?
C17A C12A P1A O3A 30.0(3) . . . . ?
C13A C12A P1A O1A -46.7(3) . . . . ?
C17A C12A P1A O1A 136.5(3) . . . . ?
N1B C1B C2B C3B -0.9(13) . . . . ?
C53B C1B C2B C3B -177.0(10) . . . . ?
C1B C2B C3B C4B -0.2(11) . . . . ?
C2B C3B C4B N1B 1.3(14) . . . . ?
C2B C3B C4B C5B -175.1(10) . . . . ?
C3B C4B C5B C19B 84.7(13) . . . . ?
N1B C4B C5B C19B -91.2(13) . . . . ?
C3B C4B C5B C6B -152.2(12) . . . . ?
N1B C4B C5B C6B 31.9(15) . . . . ?
C3B C4B C5B C18B -34.2(14) . . . . ?
N1B C4B C5B C18B 149.9(13) . . . . ?
C19B C5B C6B C7B 162.1(17) . . . . ?
C4B C5B C6B C7B 39.5(19) . . . . ?
C18B C5B C6B C7B -80.0(18) . . . . ?
C19B C5B C6B C11B -21.6(14) . . . . ?
C4B C5B C6B C11B -144.2(13) . . . . ?
C18B C5B C6B C11B 96.3(14) . . . . ?
C11B C6B C7B C8B 1(3) . . . . ?
C5B C6B C7B C8B 177.7(18) . . . . ?
C6B C7B C8B C9B -3(4) . . . . ?
C7B C8B C9B C10B 2(4) . . . . ?
C8B C9B C10B C11B 0(4) . . . . ?
C8B C9B C10B O1B 173(2) . . . . ?
C9B C10B C11B C6B -1(3) . . . . ?
O1B C10B C11B C6B -173.8(18) . . . . ?
C7B C6B C11B C10B 1(3) . . . . ?
C5B C6B C11B C10B -175.6(16) . . . . ?
C17B C12B C13B C14B 0.6(10) . . . . ?
P1B C12B C13B C14B 178.3(6) . . . . ?
C12B C13B C14B C15B -2.6(10) . . . . ?
C13B C14B C15B C16B 3.1(10) . . . . ?
C14B C15B C16B C17B -1.6(10) . . . . ?
C15B C16B C17B C12B -0.4(10) . . . . ?
C13B C12B C17B C16B 0.9(9) . . . . ?
P1B C12B C17B C16B -176.7(5) . . . . ?
C4B C5B C19B C20B -120.7(15) . . . . ?
C6B C5B C19B C20B 114.5(15) . . . . ?
C18B C5B C19B C20B -1.8(16) . . . . ?
C4B C5B C19B N2B 67.5(15) . . . . ?
C6B C5B C19B N2B -57.2(16) . . . . ?
C18B C5B C19B N2B -173.6(15) . . . . ?
N2B C19B C20B C21B 0.5(18) . . . . ?
C5B C19B C20B C21B -172.1(13) . . . . ?
C19B C20B C21B C22B -2.4(17) . . . . ?
C20B C21B C22B N2B 3.3(18) . . . . ?
C20B C21B C22B C23B 172.5(12) . . . . ?
C21B C22B C23B C31B 133.7(13) . . . . ?
N2B C22B C23B C31B -58.5(14) . . . . ?
C21B C22B C23B C30B 13.7(15) . . . . ?
N2B C22B C23B C30B -178.5(14) . . . . ?
C21B C22B C23B C24B -103.5(14) . . . . ?
N2B C22B C23B C24B 64.3(15) . . . . ?
C31B C23B C24B C25B -37.3(12) . . . . ?
C22B C23B C24B C25B -161.8(10) . . . . ?
C30B C23B C24B C25B 80.3(11) . . . . ?
C31B C23B C24B C29B 145.0(12) . . . . ?
C22B C23B C24B C29B 20.5(14) . . . . ?
C30B C23B C24B C29B -97.5(13) . . . . ?
C29B C24B C25B C26B 0.9(18) . . . . ?
C23B C24B C25B C26B -176.8(9) . . . . ?
C24B C25B C26B C27B -0.4(15) . . . . ?
C25B C26B C27B C28B 0.0(17) . . . . ?
C26B C27B C28B C29B 0(2) . . . . ?
C26B C27B C28B O3B 169.5(13) . . . . ?
C27B C28B C29B C24B 1(2) . . . . ?
O3B C28B C29B C24B -168.3(16) . . . . ?
C25B C24B C29B C28B -1(2) . . . . ?
C23B C24B C29B C28B 176.8(13) . . . . ?
C22B C23B C31B N3B 74.2(11) . . . . ?
C30B C23B C31B N3B -165.8(11) . . . . ?
C24B C23B C31B N3B -48.9(12) . . . . ?
C22B C23B C31B C32B -108.5(11) . . . . ?
C30B C23B C31B C32B 11.5(12) . . . . ?
C24B C23B C31B C32B 128.4(10) . . . . ?
N3B C31B C32B C33B 3.0(12) . . . . ?
C23B C31B C32B C33B -174.7(9) . . . . ?
C31B C32B C33B C34B -1.7(12) . . . . ?
C32B C33B C34B N3B -0.2(13) . . . . ?
C32B C33B C34B C35B -175.1(10) . . . . ?
C33B C34B C35B C49B 93.9(13) . . . . ?
N3B C34B C35B C49B -80.2(12) . . . . ?
C33B C34B C35B C48B -24.9(14) . . . . ?
N3B C34B C35B C48B 161.0(12) . . . . ?
C33B C34B C35B C36B -144.8(12) . . . . ?
N3B C34B C35B C36B 41.1(13) . . . . ?
C34B C35B C36B C41B -148.8(8) . . . . ?
C49B C35B C36B C41B -26.5(9) . . . . ?
C48B C35B C36B C41B 91.1(9) . . . . ?
C34B C35B C36B C37B 32.7(9) . . . . ?
C49B C35B C36B C37B 155.0(8) . . . . ?
C48B C35B C36B C37B -87.4(9) . . . . ?
C41B C36B C37B C38B 2.8(12) . . . . ?
C35B C36B C37B C38B -178.7(7) . . . . ?
C36B C37B C38B C39B -0.4(12) . . . . ?
C37B C38B C39B C40B -0.2(10) . . . . ?
C38B C39B C40B C41B -1.4(10) . . . . ?
C38B C39B C40B O4B 173.1(6) . . . . ?
C37B C36B C41B C40B -4.5(12) . . . . ?
C35B C36B C41B C40B 177.0(7) . . . . ?
O4B C40B C41B C36B -170.4(7) . . . . ?
C39B C40B C41B C36B 3.9(11) . . . . ?
C34B C35B C49B C50B -117.1(12) . . . . ?
C48B C35B C49B C50B 2.0(14) . . . . ?
C36B C35B C49B C50B 119.5(12) . . . . ?
C34B C35B C49B N4B 74.2(16) . . . . ?
C48B C35B C49B N4B -166.7(15) . . . . ?
C36B C35B C49B N4B -49.1(16) . . . . ?
N4B C49B C50B C51B -1.4(16) . . . . ?
C35B C49B C50B C51B -171.2(11) . . . . ?
C49B C50B C51B C52B 0.1(13) . . . . ?
C50B C51B C52B N4B 1.2(17) . . . . ?
C50B C51B C52B C53B 179.5(10) . . . . ?
N4B C52B C53B C1B -57.8(16) . . . . ?
C51B C52B C53B C1B 124.2(13) . . . . ?
N4B C52B C53B C54B 66.0(16) . . . . ?
C51B C52B C53B C54B -111.9(13) . . . . ?
N4B C52B C53B C60B -176.8(16) . . . . ?
C51B C52B C53B C60B 5.2(14) . . . . ?
C2B C1B C53B C52B -101.8(12) . . . . ?
N1B C1B C53B C52B 82.7(12) . . . . ?
C2B C1B C53B C54B 133.6(11) . . . . ?
N1B C1B C53B C54B -41.9(13) . . . . ?
C2B C1B C53B C60B 17.1(13) . . . . ?
N1B C1B C53B C60B -158.4(12) . . . . ?
C52B C53B C54B C59B -156.9(8) . . . . ?
C1B C53B C54B C59B -32.4(9) . . . . ?
C60B C53B C54B C59B 85.1(9) . . . . ?
C52B C53B C54B C55B 28.1(9) . . . . ?
C1B C53B C54B C55B 152.6(8) . . . . ?
C60B C53B C54B C55B -89.9(8) . . . . ?
C59B C54B C55B C56B 1.7(11) . . . . ?
C53B C54B C55B C56B 176.7(6) . . . . ?
C54B C55B C56B C57B 1.3(10) . . . . ?
C54B C55B C56B O7B -172.1(7) . . . . ?
C55B C56B C57B C58B -1.9(10) . . . . ?
O7B C56B C57B C58B 172.1(7) . . . . ?
C56B C57B C58B C59B -0.6(11) . . . . ?
C57B C58B C59B C54B 3.6(13) . . . . ?
C55B C54B C59B C58B -4.1(12) . . . . ?
C53B C54B C59B C58B -179.2(8) . . . . ?
C3B C4B N1B C1B -1.9(16) . . . . ?
C5B C4B N1B C1B 174.8(10) . . . . ?
C2B C1B N1B C4B 1.8(16) . . . . ?
C53B C1B N1B C4B 178.2(10) . . . . ?
C21B C22B N2B C19B -3(2) . . . . ?
C23B C22B N2B C19B -173.7(12) . . . . ?
C20B C19B N2B C22B 2(2) . . . . ?
C5B C19B N2B C22B 175.3(12) . . . . ?
C32B C31B N3B C34B -3.3(14) . . . . ?
C23B C31B N3B C34B 174.6(10) . . . . ?
C33B C34B N3B C31B 2.2(15) . . . . ?
C35B C34B N3B C31B 177.5(10) . . . . ?
C51B C52B N4B C49B -2(2) . . . . ?
C53B C52B N4B C49B 179.4(13) . . . . ?
C50B C49B N4B C52B 2(2) . . . . ?
C35B C49B N4B C52B 173.4(13) . . . . ?
C9B C10B O1B P1B 152.1(16) . . . . ?
C11B C10B O1B P1B -35(3) . . . . ?
C27B C28B O3B P1B 150.2(10) . . . . ?
C29B C28B O3B P1B -40(2) . . . . ?
C10B O1B P1B O2B -5.5(15) . . . . ?
C10B O1B P1B O3B 121.2(14) . . . . ?
C10B O1B P1B C12B -134.3(14) . . . . ?
C28B O3B P1B O2B 68.6(12) . . . . ?
C28B O3B P1B O1B -57.7(12) . . . . ?
C28B O3B P1B C12B -166.1(11) . . . . ?
C13B C12B P1B O2B 13.6(8) . . . . ?
C17B C12B P1B O2B -168.8(7) . . . . ?
C13B C12B P1B O1B 142.3(6) . . . . ?
C17B C12B P1B O1B -40.1(7) . . . . ?
C13B C12B P1B O3B -111.9(6) . . . . ?
C17B C12B P1B O3B 65.7(7) . . . . ?
N1B' C1B' C2B' C3B' 6(3) . . . . ?
C53' C1B' C2B' C3B' -179(3) . . . . ?
C1B' C2B' C3B' C4B' 4(3) . . . . ?
C2B' C3B' C4B' N1B' -13(3) . . . . ?
C2B' C3B' C4B' C5B' 177(3) . . . . ?
C3B' C4B' C5B' C19' 93(3) . . . . ?
N1B' C4B' C5B' C19' -76(3) . . . . ?
C3B' C4B' C5B' C6B' -144(3) . . . . ?
N1B' C4B' C5B' C6B' 48(3) . . . . ?
C3B' C4B' C5B' C18' -26(3) . . . . ?
N1B' C4B' C5B' C18' 166(3) . . . . ?
C19' C5B' C6B' C7B' 161(4) . . . . ?
C4B' C5B' C6B' C7B' 38(4) . . . . ?
C18' C5B' C6B' C7B' -81(4) . . . . ?
C19' C5B' C6B' C11' -24(3) . . . . ?
C4B' C5B' C6B' C11' -146(3) . . . . ?
C18' C5B' C6B' C11' 94(3) . . . . ?
C11' C6B' C7B' C8B' -4(7) . . . . ?
C5B' C6B' C7B' C8B' 172(4) . . . . ?
C6B' C7B' C8B' C9B' 11(8) . . . . ?
C7B' C8B' C9B' C10' -11(9) . . . . ?
C8B' C9B' C10' C11' 2(9) . . . . ?
C8B' C9B' C10' O1B' -173(5) . . . . ?
C9B' C10' C11' C6B' 5(8) . . . . ?
O1B' C10' C11' C6B' -180(5) . . . . ?
C7B' C6B' C11' C10' -5(6) . . . . ?
C5B' C6B' C11' C10' 180(4) . . . . ?
C17' C12' C13' C14' 0.0 . . . . ?
P1B' C12' C13' C14' 178.9(16) . . . . ?
C12' C13' C14' C15' 0.0 . . . . ?
C13' C14' C15' C16' 0.0 . . . . ?
C14' C15' C16' C17' 0.0 . . . . ?
C15' C16' C17' C12' 0.0 . . . . ?
C13' C12' C17' C16' 0.0 . . . . ?
P1B' C12' C17' C16' -178.9(16) . . . . ?
C4B' C5B' C19' C20' -122(3) . . . . ?
C6B' C5B' C19' C20' 114(3) . . . . ?
C18' C5B' C19' C20' -3(3) . . . . ?
C4B' C5B' C19' N2B' 59(3) . . . . ?
C6B' C5B' C19' N2B' -65(3) . . . . ?
C18' C5B' C19' N2B' 178(3) . . . . ?
N2B' C19' C20' C21' 1(4) . . . . ?
C5B' C19' C20' C21' -178(3) . . . . ?
C19' C20' C21' C22' 5(4) . . . . ?
C20' C21' C22' N2B' -8(4) . . . . ?
C20' C21' C22' C23' 170(3) . . . . ?
C21' C22' C23' C31' 130(3) . . . . ?
N2B' C22' C23' C31' -52(3) . . . . ?
C21' C22' C23' C30' 9(4) . . . . ?
N2B' C22' C23' C30' -173(3) . . . . ?
C21' C22' C23' C24' -109(3) . . . . ?
N2B' C22' C23' C24' 70(3) . . . . ?
C31' C23' C24' C25' -39(2) . . . . ?
C22' C23' C24' C25' -163(2) . . . . ?
C30' C23' C24' C25' 78(2) . . . . ?
C31' C23' C24' C29' 149(3) . . . . ?
C22' C23' C24' C29' 25(3) . . . . ?
C30' C23' C24' C29' -93(3) . . . . ?
C29' C24' C25' C26' -5(4) . . . . ?
C23' C24' C25' C26' -177(2) . . . . ?
C24' C25' C26' C27' 2(4) . . . . ?
C25' C26' C27' C28' 2(4) . . . . ?
C26' C27' C28' C29' -2(5) . . . . ?
C26' C27' C28' O3B' -168(3) . . . . ?
C25' C24' C29' C28' 6(5) . . . . ?
C23' C24' C29' C28' 177(3) . . . . ?
C27' C28' C29' C24' -2(5) . . . . ?
O3B' C28' C29' C24' 163(4) . . . . ?
C22' C23' C31' N3B' 75(2) . . . . ?
C30' C23' C31' N3B' -164(2) . . . . ?
C24' C23' C31' N3B' -48(2) . . . . ?
C22' C23' C31' C32' -108(2) . . . . ?
C30' C23' C31' C32' 12(2) . . . . ?
C24' C23' C31' C32' 129(2) . . . . ?
N3B' C31' C32' C33' 2(2) . . . . ?
C23' C31' C32' C33' -174.7(18) . . . . ?
C31' C32' C33' C34' 1(2) . . . . ?
C32' C33' C34' N3B' -4(3) . . . . ?
C32' C33' C34' C35' -179(2) . . . . ?
C33' C34' C35' C49' 93(3) . . . . ?
N3B' C34' C35' C49' -82(2) . . . . ?
C33' C34' C35' C48' -26(3) . . . . ?
N3B' C34' C35' C48' 159(2) . . . . ?
C33' C34' C35' C36' -146(2) . . . . ?
N3B' C34' C35' C36' 40(3) . . . . ?
C34' C35' C36' C41' -149(2) . . . . ?
C49' C35' C36' C41' -27(2) . . . . ?
C48' C35' C36' C41' 91(2) . . . . ?
C34' C35' C36' C37' 33(2) . . . . ?
C49' C35' C36' C37' 155.1(19) . . . . ?
C48' C35' C36' C37' -88(2) . . . . ?
C41' C36' C37' C38' 4(3) . . . . ?
C35' C36' C37' C38' -178.2(18) . . . . ?
C36' C37' C38' C39' -1(3) . . . . ?
C37' C38' C39' C40' -3(3) . . . . ?
C38' C39' C40' C41' 5(3) . . . . ?
C38' C39' C40' O4B' -172.4(19) . . . . ?
C37' C36' C41' C40' -2(3) . . . . ?
C35' C36' C41' C40' -179.9(18) . . . . ?
C39' C40' C41' C36' -3(3) . . . . ?
O4B' C40' C41' C36' 174(2) . . . . ?
C34' C35' C49' C50' -97(3) . . . . ?
C48' C35' C49' C50' 22(3) . . . . ?
C36' C35' C49' C50' 139(3) . . . . ?
C34' C35' C49' N4B' 70(4) . . . . ?
C48' C35' C49' N4B' -171(4) . . . . ?
C36' C35' C49' N4B' -54(4) . . . . ?
N4B' C49' C50' C51' 8(4) . . . . ?
C35' C49' C50' C51' 176(3) . . . . ?
C49' C50' C51' C52' -3(3) . . . . ?
C50' C51' C52' N4B' -4(4) . . . . ?
C50' C51' C52' C53' 180(3) . . . . ?
N4B' C52' C53' C1B' -62(4) . . . . ?
C51' C52' C53' C1B' 114(3) . . . . ?
N4B' C52' C53' C54' 61(4) . . . . ?
C51' C52' C53' C54' -123(3) . . . . ?
N4B' C52' C53' C60' 178(4) . . . . ?
C51' C52' C53' C60' -6(4) . . . . ?
C2B' C1B' C53' C52' -109(3) . . . . ?
N1B' C1B' C53' C52' 66(3) . . . . ?
C2B' C1B' C53' C54' 127(3) . . . . ?
N1B' C1B' C53' C54' -59(3) . . . . ?
C2B' C1B' C53' C60' 10(3) . . . . ?
N1B' C1B' C53' C60' -175(3) . . . . ?
C52' C53' C54' C59' -153(2) . . . . ?
C1B' C53' C54' C59' -29(3) . . . . ?
C60' C53' C54' C59' 89(2) . . . . ?
C52' C53' C54' C55' 27(2) . . . . ?
C1B' C53' C54' C55' 150(2) . . . . ?
C60' C53' C54' C55' -92(2) . . . . ?
C59' C54' C55' C56' -4(3) . . . . ?
C53' C54' C55' C56' 176.4(19) . . . . ?
C54' C55' C56' O7B' 165(3) . . . . ?
C54' C55' C56' C57' 1(3) . . . . ?
O7B' C56' C57' C58' -168(2) . . . . ?
C55' C56' C57' C58' 0(3) . . . . ?
C56' C57' C58' C59' 1(3) . . . . ?
C57' C58' C59' C54' -4(4) . . . . ?
C55' C54' C59' C58' 5(4) . . . . ?
C53' C54' C59' C58' -175(2) . . . . ?
C3B' C4B' N1B' C1B' 17(4) . . . . ?
C5B' C4B' N1B' C1B' -172(2) . . . . ?
C2B' C1B' N1B' C4B' -14(4) . . . . ?
C53' C1B' N1B' C4B' 170(2) . . . . ?
C20' C19' N2B' C22' -7(4) . . . . ?
C5B' C19' N2B' C22' 172(2) . . . . ?
C21' C22' N2B' C19' 9(4) . . . . ?
C23' C22' N2B' C19' -170(3) . . . . ?
C32' C31' N3B' C34' -4(3) . . . . ?
C23' C31' N3B' C34' 173(2) . . . . ?
C33' C34' N3B' C31' 5(3) . . . . ?
C35' C34' N3B' C31' -179(2) . . . . ?
C51' C52' N4B' C49' 9(5) . . . . ?
C53' C52' N4B' C49' -174(3) . . . . ?
C50' C49' N4B' C52' -11(5) . . . . ?
C35' C49' N4B' C52' 180(3) . . . . ?
C9B' C10' O1B' P1B' 172(4) . . . . ?
C11' C10' O1B' P1B' -3(7) . . . . ?
C27' C28' O3B' P1B' 173(2) . . . . ?
C29' C28' O3B' P1B' 7(5) . . . . ?
C10' O1B' P1B' O2B' -21(4) . . . . ?
C10' O1B' P1B' O3B' 106(4) . . . . ?
C10' O1B' P1B' C12' -150(4) . . . . ?
C28' O3B' P1B' O2B' 26(3) . . . . ?
C28' O3B' P1B' O1B' -102(3) . . . . ?
C28' O3B' P1B' C12' 152(3) . . . . ?
C13' C12' P1B' O2B' -20.6(17) . . . . ?
C17' C12' P1B' O2B' 158.3(15) . . . . ?
C13' C12' P1B' O1B' 109.0(14) . . . . ?
C17' C12' P1B' O1B' -72.1(14) . . . . ?
C13' C12' P1B' O3B' -146.2(13) . . . . ?
C17' C12' P1B' O3B' 32.7(14) . . . . ?
O4B C42B C43B C44B -177.4(6) . . . . ?
C47B C42B C43B C44B 0.0 . . . . ?
C42B C43B C44B C45B 0.0 . . . . ?
C42B C43B C44B N5B 177.4(10) . . . . ?
C43B C44B C45B C46B 0.0 . . . . ?
N5B C44B C45B C46B -177.4(11) . . . . ?
C44B C45B C46B C47B 0.0 . . . . ?
C45B C46B C47B O7B 168.7(6) . . . . ?
C45B C46B C47B C42B 0.0 . . . . ?
O4B C42B C47B O7B 9.0(7) . . . . ?
C43B C42B C47B O7B -168.4(6) . . . . ?
O4B C42B C47B C46B 177.4(6) . . . . ?
C43B C42B C47B C46B 0.0 . . . . ?
C45B C44B N5B O5B 168.7(12) . . . . ?
C43B C44B N5B O5B -8.8(18) . . . . ?
C45B C44B N5B O6B -7.9(17) . . . . ?
C43B C44B N5B O6B 174.7(11) . . . . ?
C43B C42B O4B C40B -44.2(7) . . . . ?
C47B C42B O4B C40B 138.4(5) . . . . ?
C41B C40B O4B C42B -51.5(9) . . . . ?
C39B C40B O4B C42B 134.0(6) . . . . ?
C46B C47B O7B C56B 117.3(6) . . . . ?
C42B C47B O7B C56B -74.1(8) . . . . ?
C55B C56B O7B C47B -17.5(10) . . . . ?
C57B C56B O7B C47B 168.5(6) . . . . ?
O4B' C42' C43' C44' -166(3) . . . . ?
C47' C42' C43' C44' -1(3) . . . . ?
C42' C43' C44' C45' -4(3) . . . . ?
C42' C43' C44' N5B' 178(3) . . . . ?
C43' C44' C45' C46' 1(3) . . . . ?
N5B' C44' C45' C46' 179(3) . . . . ?
C44' C45' C46' C47' 7(3) . . . . ?
C45' C46' C47' O7B' 167(2) . . . . ?
C45' C46' C47' C42' -12(4) . . . . ?
C43' C42' C47' O7B' -171(3) . . . . ?
O4B' C42' C47' O7B' -5(4) . . . . ?
C43' C42' C47' C46' 9(4) . . . . ?
O4B' C42' C47' C46' 174(3) . . . . ?
C43' C44' N5B' O5B' 2(5) . . . . ?
C45' C44' N5B' O5B' -176(4) . . . . ?
C43' C44' N5B' O6B' 177(3) . . . . ?
C45' C44' N5B' O6B' -1(5) . . . . ?
C43' C42' O4B' C40' -79(3) . . . . ?
C47' C42' O4B' C40' 116(3) . . . . ?
C39' C40' O4B' C42' 162.0(17) . . . . ?
C41' C40' O4B' C42' -15(3) . . . . ?
C55' C56' O7B' C47' 27(3) . . . . ?
C57' C56' O7B' C47' -166.6(16) . . . . ?
C46' C47' O7B' C56' 75(3) . . . . ?
C42' C47' O7B' C56' -106(3) . . . . ?
C47" C42" C43" C44" 0.0 . . . . ?
O4B" C42" C43" C44" 173(2) . . . . ?
C42" C43" C44" C45" 0.0 . . . . ?
C42" C43" C44" N5B" 180(3) . . . . ?
C43" C44" C45" C46" 0.0 . . . . ?
N5B" C44" C45" C46" -180(3) . . . . ?
C44" C45" C46" C47" 0.0 . . . . ?
C45" C46" C47" O7B" 175(3) . . . . ?
C45" C46" C47" C42" 0.0 . . . . ?
C43" C42" C47" O7B" -175(3) . . . . ?
O4B" C42" C47" O7B" 12(3) . . . . ?
C43" C42" C47" C46" 0.0 . . . . ?
O4B" C42" C47" C46" -173(3) . . . . ?
C43" C44" N5B" O5B" -177(3) . . . . ?
C45" C44" N5B" O5B" 3(4) . . . . ?
C43" C44" N5B" O6B" -3(4) . . . . ?
C45" C44" N5B" O6B" 177(2) . . . . ?
Cl1M C1M Cl2M Cl1U -62(10) . . . . ?
